data_1566946
loop_
_publ_author_name
'Simler, Thomas'
'McCabe, Karl Nael'
'Maron, Laurent'
'Nocton, Gr\'egory'

_publ_section_title
;
 CO reductive oligomerization by a divalent thulium complex and
 CO2-induced functionalization
;
_journal_name_full 'Chemical Science'
_journal_paper_doi 10.1039/D2SC01798A
_journal_year 2022
_chemical_formula_moiety 'C122 H184 O12 Tm4, C5 H12'
_chemical_formula_sum 'C127 H196 O12 Tm4'
_chemical_formula_weight 2590.55
_space_group_crystal_system triclinic
_space_group_IT_number 2
_space_group_name_Hall '-P 1'
_space_group_name_H-M_alt 'P -1'
_atom_sites_solution_hydrogens geom
_atom_sites_solution_primary dual
_audit_creation_date 2021-12-01
_audit_creation_method
;
Olex2 1.5
(compiled 2021.11.18 svn.ra9532c28 for OlexSys, GUI svn.r6429)
;
_cell_angle_alpha 83.851(3)
_cell_angle_beta 83.324(3)
_cell_angle_gamma 75.907(3)
_cell_formula_units_Z 2
_cell_length_a 17.9662(18)
_cell_length_b 18.3952(17)
_cell_length_c 19.4830(18)
_cell_measurement_reflns_used 9917
_cell_measurement_temperature 150.00
_cell_measurement_theta_max 22.651
_cell_measurement_theta_min 2.317
_cell_volume 6182.0(10)
_computing_cell_refinement 'SAINT V8.38A (Bruker, 2018)'
_computing_data_reduction 'SAINT V8.38A (Bruker, 2018)'
_computing_molecular_graphics 'Olex2 1.5 (Dolomanov et al., 2009)'
_computing_publication_material 'Olex2 1.5 (Dolomanov et al., 2009)'
_computing_structure_refinement 'SHELXL 2018/3 (Sheldrick, 2015)'
_computing_structure_solution 'SHELXT 2018/2 (Sheldrick, 2018)'
_diffrn_ambient_temperature 150.00
_diffrn_measured_fraction_theta_full 0.999
_diffrn_measured_fraction_theta_max 0.999
_diffrn_measurement_device_type 'Bruker APEX-II CCD'
_diffrn_measurement_method '\f and \w scans'
_diffrn_radiation_type MoK\a
_diffrn_radiation_wavelength 0.71073
_diffrn_reflns_av_R_equivalents 0.0997
_diffrn_reflns_av_unetI/netI 0.0889
_diffrn_reflns_Laue_measured_fraction_full 0.999
_diffrn_reflns_Laue_measured_fraction_max 0.999
_diffrn_reflns_limit_h_max 22
_diffrn_reflns_limit_h_min -22
_diffrn_reflns_limit_k_max 22
_diffrn_reflns_limit_k_min -21
_diffrn_reflns_limit_l_max 24
_diffrn_reflns_limit_l_min -24
_diffrn_reflns_number 116323
_diffrn_reflns_point_group_measured_fraction_full 0.999
_diffrn_reflns_point_group_measured_fraction_max 0.999
_diffrn_reflns_theta_full 25.242
_diffrn_reflns_theta_max 26.022
_diffrn_reflns_theta_min 1.657
_diffrn_source_current 31.0
_diffrn_source_power 1.705
_diffrn_source_voltage 55.0
_diffrn_standards_number 0
_exptl_absorpt_coefficient_mu 2.898
_exptl_absorpt_correction_T_max 0.7456
_exptl_absorpt_correction_T_min 0.5933
_exptl_absorpt_correction_type multi-scan
_exptl_absorpt_process_details
;
SADABS-2016/2 (Bruker,2016/2) was used for absorption correction.
wR2(int) was 0.0977 before and 0.0719 after correction.
The Ratio of minimum to maximum transmission is 0.7957.
The \l/2 correction factor is Not present.
;
_exptl_crystal_colour 'clear yellow'
_exptl_crystal_colour_lustre clear
_exptl_crystal_colour_primary yellow
_exptl_crystal_density_diffrn 1.392
_exptl_crystal_description prism
_exptl_crystal_F_000 2660
_exptl_crystal_size_max 0.38
_exptl_crystal_size_mid 0.18
_exptl_crystal_size_min 0.1
_refine_diff_density_max 1.736
_refine_diff_density_min -0.860
_refine_diff_density_rms 0.150
_refine_ls_extinction_method none
_refine_ls_goodness_of_fit_ref 1.036
_refine_ls_hydrogen_treatment constr
_refine_ls_matrix_type full
_refine_ls_number_parameters 1344
_refine_ls_number_reflns 24333
_refine_ls_number_restraints 55
_refine_ls_restrained_S_all 1.038
_refine_ls_R_factor_all 0.0871
_refine_ls_R_factor_gt 0.0421
_refine_ls_shift/su_max 0.003
_refine_ls_shift/su_mean 0.000
_refine_ls_structure_factor_coef Fsqd
_refine_ls_weighting_details 'w=1/[\s^2^(Fo^2^)+(0.0187P)^2^+10.0976P] where P=(Fo^2^+2Fc^2^)/3'
_refine_ls_weighting_scheme calc
_refine_ls_wR_factor_gt 0.0760
_refine_ls_wR_factor_ref 0.0932
_reflns_Friedel_coverage 0.000
_reflns_number_gt 16278
_reflns_number_total 24333
_reflns_threshold_expression 'I > 2\s(I)'
_cod_data_source_file d2sc01798a4.cif
_cod_data_source_block 9b
_cod_database_code 1566946
_shelx_shelxl_version_number 2018/3
_shelx_space_group_comment
;
The symmetry employed for this shelxl refinement is uniquely defined
by the following loop, which should always be used as a source of
symmetry information in preference to the above space-group names.
They are only intended as comments.
;
_shelx_estimated_absorpt_t_max 0.760
_shelx_estimated_absorpt_t_min 0.406
_olex2_refinement_description
;
1. Fixed Uiso
 At 1.2 times of:
  All C(H) groups, All C(H,H) groups
 At 1.5 times of:
  All C(H,H,H) groups
2. Restrained distances
 C123-C124 = C124-C125 = C125-C126 = C126-C127
 1.52 with sigma of 0.02
 C123-C124 \\sim C124-C125 \\sim C125-C126 \\sim C126-C127
 with sigma of 0.02
3. Uiso/Uaniso restraints and constraints
C123 \\sim C124 \\sim C125 \\sim C126 \\sim C127: within 2A with sigma of 0.01
and sigma for terminal atoms of 0.02 within 2A
4. Rigid body (RIGU) restrains
 C123, C124, C125, C126, C127
 with sigma for 1-2 distances of 0.004 and sigma for 1-3 distances of 0.004
5.a Secondary CH2 refined with riding coordinates:
 C124(H12M,H12N), C125(H12O,H12P), C126(H12Q,H12R)
5.b Aromatic/amide H refined with riding coordinates:
 C6(H6), C7(H7), C8(H8), C9(H9), C10(H10), C16(H16), C17(H17), C18(H18),
 C19(H19), C20(H20), C22(H22), C24(H24), C38(H38), C41(H41), C56(H56), C59(H59),
  C72(H72), C74(H74), C89(H89), C91(H91), C107(H107), C110(H110)
5.c Idealised Me refined as rotating group:
 C27(H27A,H27B,H27C), C28(H28A,H28B,H28C), C29(H29A,H29B,H29C), C31(H31A,H31B,
 H31C), C32(H32A,H32B,H32C), C33(H33A,H33B,H33C), C35(H35A,H35B,H35C), C36(H36A,
 H36B,H36C), C37(H37A,H37B,H37C), C44(H44A,H44B,H44C), C45(H45A,H45B,H45C),
 C46(H46A,H46B,H46C), C48(H48A,H48B,H48C), C49(H49A,H49B,H49C), C50(H50A,H50B,
 H50C), C52(H52A,H52B,H52C), C53(H53A,H53B,H53C), C54(H54A,H54B,H54C), C61(H61A,
 H61B,H61C), C62(H62A,H62B,H62C), C63(H63A,H63B,H63C), C65(H65A,H65B,H65C),
 C66(H66A,H66B,H66C), C67(H67A,H67B,H67C), C69(H69A,H69B,H69C), C70(H70A,H70B,
 H70C), C71(H71A,H71B,H71C), C78(H78A,H78B,H78C), C79(H79A,H79B,H79C), C80(H80A,
 H80B,H80C), C82(H82A,H82B,H82C), C83(H83A,H83B,H83C), C84(H84A,H84B,H84C),
 C86(H86A,H86B,H86C), C87(H87A,H87B,H87C), C88(H88A,H88B,H88C), C95(H95A,H95B,
 H95C), C96(H96A,H96B,H96C), C97(H97A,H97B,H97C), C99(H99A,H99B,H99C),
 C100(H10G,H10H,H10I), C101(H10D,H10E,H10F), C103(H10M,H10N,H10O), C104(H10A,
 H10B,H10C), C105(H10J,H10K,H10L), C112(H11A,H11B,H11C), C113(H11G,H11H,H11I),
 C114(H11D,H11E,H11F), C116(H11P,H11Q,H11R), C117(H11J,H11K,H11L), C118(H11M,
 H11N,H11O), C120(H12G,H12H,H12I), C121(H12A,H12B,H12C), C122(H12D,H12E,H12F),
 C123(H12J,H12K,H12L), C127(H12S,H12T,H12U)
;
_olex2_submission_special_instructions 'No special instructions were received'

loop_
_space_group_symop_operation_xyz
'x, y, z'
'-x, -y, -z'

loop_
_atom_site_label
_atom_site_type_symbol
_atom_site_fract_x
_atom_site_fract_y
_atom_site_fract_z
_atom_site_U_iso_or_equiv
_atom_site_adp_type
_atom_site_occupancy
_atom_site_site_symmetry_order
_atom_site_calc_flag
_atom_site_refinement_flags_posn
_atom_site_refinement_flags_adp
_atom_site_refinement_flags_occupancy
_atom_site_disorder_assembly
_atom_site_disorder_group
C1 C 0.1762(3) 0.6520(3) 0.1878(3) 0.0234(14) Uani 1 1 d . . . . .
C2 C 0.1667(3) 0.6611(3) 0.2679(3) 0.0196(13) Uani 1 1 d . . . . .
C3 C 0.2150(3) 0.5936(3) 0.3097(3) 0.0207(13) Uani 1 1 d . . . . .
C4 C 0.0774(4) 0.6853(4) 0.2886(3) 0.0253(15) Uani 1 1 d . . . . .
C5 C 0.0282(4) 0.6448(4) 0.3353(3) 0.0262(15) Uani 1 1 d . . . . .
C6 C -0.0506(4) 0.6796(4) 0.3445(3) 0.0367(17) Uani 1 1 d . . . . .
H6 H -0.069485 0.726985 0.320283 0.044 Uiso 1 1 calc R U . . .
C7 C -0.1007(4) 0.6463(4) 0.3879(4) 0.0455(19) Uani 1 1 d . . . . .
H7 H -0.153668 0.671190 0.394364 0.055 Uiso 1 1 calc R U . . .
C8 C -0.0748(4) 0.5781(4) 0.4216(4) 0.047(2) Uani 1 1 d . . . . .
H8 H -0.109926 0.554779 0.450782 0.056 Uiso 1 1 calc R U . . .
C9 C 0.0036(4) 0.5415(4) 0.4137(4) 0.0455(19) Uani 1 1 d . . . . .
H9 H 0.021430 0.493774 0.437778 0.055 Uiso 1 1 calc R U . . .
C10 C 0.0547(4) 0.5752(4) 0.3709(3) 0.0335(16) Uani 1 1 d . . . . .
H10 H 0.107866 0.550773 0.365687 0.040 Uiso 1 1 calc R U . . .
C11 C 0.2219(4) 0.8644(3) 0.2822(3) 0.0238(14) Uani 1 1 d . . . . .
C12 C 0.3949(4) 0.7734(3) 0.3222(3) 0.0227(14) Uani 1 1 d . . . . .
C13 C 0.3534(3) 0.8505(3) 0.3061(3) 0.0229(14) Uani 1 1 d . . . . .
C14 C 0.3805(4) 0.9088(3) 0.2716(3) 0.0266(15) Uani 1 1 d . . . . .
C15 C 0.3286(4) 0.9837(3) 0.2574(3) 0.0289(15) Uani 1 1 d . . . . .
C16 C 0.2698(4) 1.0160(4) 0.3072(4) 0.0365(17) Uani 1 1 d . . . . .
H16 H 0.262347 0.989421 0.351032 0.044 Uiso 1 1 calc R U . . .
C17 C 0.2232(4) 1.0860(4) 0.2922(4) 0.0439(19) Uani 1 1 d . . . . .
H17 H 0.184450 1.107869 0.326398 0.053 Uiso 1 1 calc R U . . .
C18 C 0.2319(5) 1.1247(4) 0.2287(4) 0.053(2) Uani 1 1 d . . . . .
H18 H 0.197773 1.171734 0.218007 0.064 Uiso 1 1 calc R U . . .
C19 C 0.2909(5) 1.0944(4) 0.1805(4) 0.050(2) Uani 1 1 d . . . . .
H19 H 0.298337 1.121626 0.136973 0.061 Uiso 1 1 calc R U . . .
C20 C 0.3389(4) 1.0252(4) 0.1951(3) 0.0397(18) Uani 1 1 d . . . . .
H20 H 0.379932 1.005676 0.161858 0.048 Uiso 1 1 calc R U . . .
C21 C 0.1072(3) 0.4466(3) 0.1710(3) 0.0254(15) Uani 1 1 d . . . . .
C22 C 0.1192(4) 0.4371(3) 0.2432(3) 0.0285(15) Uani 1 1 d . . . . .
H22 H 0.090991 0.469581 0.276891 0.034 Uiso 1 1 calc R U . . .
C23 C 0.1776(3) 0.3740(3) 0.2573(3) 0.0239(14) Uani 1 1 d . . . . .
C24 C 0.2047(4) 0.3437(3) 0.1934(3) 0.0260(15) Uani 1 1 d . . . . .
H24 H 0.246423 0.301286 0.186865 0.031 Uiso 1 1 calc R U . . .
C25 C 0.1610(4) 0.3855(3) 0.1401(3) 0.0265(15) Uani 1 1 d . . . . .
C26 C 0.0366(4) 0.5048(4) 0.1443(3) 0.0299(16) Uani 1 1 d . . . . .
C27 C -0.0015(4) 0.5596(4) 0.1993(3) 0.0369(17) Uani 1 1 d . . . . .
H27A H -0.019563 0.531605 0.240990 0.055 Uiso 1 1 calc R U . . .
H27B H -0.045395 0.596413 0.180996 0.055 Uiso 1 1 calc R U . . .
H27C H 0.036068 0.585885 0.211108 0.055 Uiso 1 1 calc R U . . .
C28 C -0.0250(4) 0.4635(4) 0.1313(3) 0.0410(18) Uani 1 1 d . . . . .
H28A H -0.005351 0.431296 0.093162 0.062 Uiso 1 1 calc R U . . .
H28B H -0.071893 0.500453 0.119175 0.062 Uiso 1 1 calc R U . . .
H28C H -0.036895 0.432551 0.173403 0.062 Uiso 1 1 calc R U . . .
C29 C 0.0559(4) 0.5550(4) 0.0795(3) 0.0352(17) Uani 1 1 d . . . . .
H29A H 0.089095 0.586211 0.090970 0.053 Uiso 1 1 calc R U . . .
H29B H 0.008189 0.587372 0.063574 0.053 Uiso 1 1 calc R U . . .
H29C H 0.082828 0.523244 0.042681 0.053 Uiso 1 1 calc R U . . .
C30 C 0.1936(4) 0.3321(3) 0.3295(3) 0.0308(16) Uani 1 1 d . . . . .
C31 C 0.1844(5) 0.3860(4) 0.3859(3) 0.060(3) Uani 1 1 d . . . . .
H31A H 0.221402 0.417816 0.374516 0.091 Uiso 1 1 calc R U . . .
H31B H 0.194034 0.357112 0.430525 0.091 Uiso 1 1 calc R U . . .
H31C H 0.131890 0.417710 0.388792 0.091 Uiso 1 1 calc R U . . .
C32 C 0.1347(4) 0.2838(4) 0.3481(4) 0.048(2) Uani 1 1 d . . . . .
H32A H 0.082647 0.316439 0.352028 0.071 Uiso 1 1 calc R U . . .
H32B H 0.144836 0.254383 0.392402 0.071 Uiso 1 1 calc R U . . .
H32C H 0.138879 0.249725 0.311738 0.071 Uiso 1 1 calc R U . . .
C33 C 0.2747(4) 0.2814(4) 0.3283(3) 0.046(2) Uani 1 1 d . . . . .
H33A H 0.281112 0.244967 0.293574 0.069 Uiso 1 1 calc R U . . .
H33B H 0.282444 0.254495 0.374079 0.069 Uiso 1 1 calc R U . . .
H33C H 0.312700 0.312052 0.316443 0.069 Uiso 1 1 calc R U . . .
C34 C 0.1634(4) 0.3456(3) 0.0723(3) 0.0310(16) Uani 1 1 d . . . . .
C35 C 0.1141(4) 0.2876(4) 0.0932(4) 0.047(2) Uani 1 1 d . . . . .
H35A H 0.137385 0.251306 0.129822 0.070 Uiso 1 1 calc R U . . .
H35B H 0.111625 0.261093 0.052806 0.070 Uiso 1 1 calc R U . . .
H35C H 0.061927 0.313458 0.110333 0.070 Uiso 1 1 calc R U . . .
C36 C 0.2447(4) 0.3035(4) 0.0490(3) 0.0408(19) Uani 1 1 d . . . . .
H36A H 0.277594 0.339235 0.037222 0.061 Uiso 1 1 calc R U . . .
H36B H 0.243626 0.277014 0.008205 0.061 Uiso 1 1 calc R U . . .
H36C H 0.265280 0.266975 0.086600 0.061 Uiso 1 1 calc R U . . .
C37 C 0.1321(4) 0.3934(4) 0.0095(3) 0.0358(17) Uani 1 1 d . . . . .
H37A H 0.078748 0.420340 0.021577 0.054 Uiso 1 1 calc R U . . .
H37B H 0.133578 0.361188 -0.027781 0.054 Uiso 1 1 calc R U . . .
H37C H 0.163590 0.429774 -0.006029 0.054 Uiso 1 1 calc R U . . .
C38 C 0.3716(3) 0.5241(3) 0.1514(3) 0.0210(14) Uani 1 1 d . . . . .
H38 H 0.363281 0.576017 0.158035 0.025 Uiso 1 1 calc R U . . .
C39 C 0.4032(3) 0.4632(3) 0.2005(3) 0.0197(13) Uani 1 1 d . . . . .
C40 C 0.4036(3) 0.3950(3) 0.1708(3) 0.0217(14) Uani 1 1 d . . . . .
C41 C 0.3716(3) 0.4175(3) 0.1059(3) 0.0227(14) Uani 1 1 d . . . . .
H41 H 0.362793 0.383836 0.075652 0.027 Uiso 1 1 calc R U . . .
C42 C 0.3549(3) 0.4962(3) 0.0928(3) 0.0237(14) Uani 1 1 d . . . . .
C43 C 0.4395(3) 0.4787(3) 0.2636(3) 0.0234(14) Uani 1 1 d . . . . .
C44 C 0.4226(4) 0.5640(3) 0.2715(3) 0.0276(15) Uani 1 1 d . . . . .
H44A H 0.445321 0.589076 0.230237 0.041 Uiso 1 1 calc R U . . .
H44B H 0.445063 0.572523 0.312584 0.041 Uiso 1 1 calc R U . . .
H44C H 0.366759 0.584621 0.276677 0.041 Uiso 1 1 calc R U . . .
C45 C 0.4108(4) 0.4414(3) 0.3324(3) 0.0250(14) Uani 1 1 d . . . . .
H45A H 0.356596 0.465528 0.344436 0.038 Uiso 1 1 calc R U . . .
H45B H 0.441653 0.446983 0.368965 0.038 Uiso 1 1 calc R U . . .
H45C H 0.415928 0.387860 0.327707 0.038 Uiso 1 1 calc R U . . .
C46 C 0.5277(3) 0.4534(4) 0.2501(3) 0.0333(16) Uani 1 1 d . . . . .
H46A H 0.542544 0.398961 0.246553 0.050 Uiso 1 1 calc R U . . .
H46B H 0.551719 0.465965 0.288520 0.050 Uiso 1 1 calc R U . . .
H46C H 0.544877 0.479233 0.206738 0.050 Uiso 1 1 calc R U . . .
C47 C 0.4541(4) 0.3129(3) 0.1816(3) 0.0285(15) Uani 1 1 d . . . . .
C48 C 0.4154(4) 0.2561(3) 0.1559(3) 0.0310(16) Uani 1 1 d . . . . .
H48A H 0.369695 0.251750 0.187372 0.046 Uiso 1 1 calc R U . . .
H48B H 0.451794 0.206859 0.154830 0.046 Uiso 1 1 calc R U . . .
H48C H 0.400062 0.273486 0.109176 0.046 Uiso 1 1 calc R U . . .
C49 C 0.4750(4) 0.2815(3) 0.2538(3) 0.0341(16) Uani 1 1 d . . . . .
H49A H 0.502299 0.314056 0.272363 0.051 Uiso 1 1 calc R U . . .
H49B H 0.508395 0.230776 0.251699 0.051 Uiso 1 1 calc R U . . .
H49C H 0.427969 0.279207 0.284078 0.051 Uiso 1 1 calc R U . . .
C50 C 0.5292(4) 0.3126(3) 0.1336(3) 0.0338(16) Uani 1 1 d . . . . .
H50A H 0.516456 0.328168 0.085840 0.051 Uiso 1 1 calc R U . . .
H50B H 0.562626 0.261738 0.135608 0.051 Uiso 1 1 calc R U . . .
H50C H 0.555985 0.347537 0.148909 0.051 Uiso 1 1 calc R U . . .
C51 C 0.3342(4) 0.5393(3) 0.0222(3) 0.0259(15) Uani 1 1 d . . . . .
C52 C 0.2583(4) 0.5286(4) 0.0031(4) 0.050(2) Uani 1 1 d . . . . .
H52A H 0.261272 0.474832 0.002094 0.075 Uiso 1 1 calc R U . . .
H52B H 0.247969 0.554256 -0.042785 0.075 Uiso 1 1 calc R U . . .
H52C H 0.216658 0.549877 0.037517 0.075 Uiso 1 1 calc R U . . .
C53 C 0.3292(5) 0.6233(4) 0.0250(3) 0.046(2) Uani 1 1 d . . . . .
H53A H 0.289404 0.643230 0.061467 0.069 Uiso 1 1 calc R U . . .
H53B H 0.315811 0.650070 -0.019826 0.069 Uiso 1 1 calc R U . . .
H53C H 0.379011 0.630374 0.035017 0.069 Uiso 1 1 calc R U . . .
C54 C 0.3965(4) 0.5086(4) -0.0337(3) 0.053(2) Uani 1 1 d . . . . .
H54A H 0.445301 0.519161 -0.024893 0.080 Uiso 1 1 calc R U . . .
H54B H 0.381852 0.532688 -0.079074 0.080 Uiso 1 1 calc R U . . .
H54C H 0.402637 0.454161 -0.033271 0.080 Uiso 1 1 calc R U . . .
C55 C 0.0326(4) 0.9522(3) 0.1806(3) 0.0281(15) Uani 1 1 d . . . . .
C56 C 0.0031(4) 0.8962(3) 0.1555(3) 0.0311(16) Uani 1 1 d . . . . .
H56 H -0.041615 0.880433 0.175776 0.037 Uiso 1 1 calc R U . . .
C57 C 0.0490(4) 0.8672(3) 0.0964(3) 0.0319(16) Uani 1 1 d . . . . .
C58 C 0.1116(4) 0.9047(3) 0.0842(3) 0.0309(16) Uani 1 1 d . . . . .
C59 C 0.0992(4) 0.9556(3) 0.1375(3) 0.0279(15) Uani 1 1 d . . . . .
H59 H 0.132237 0.987513 0.142651 0.034 Uiso 1 1 calc R U . . .
C60 C -0.0072(4) 1.0042(4) 0.2373(3) 0.0350(17) Uani 1 1 d . . . . .
C61 C 0.0492(5) 1.0418(4) 0.2623(4) 0.057(2) Uani 1 1 d . . . . .
H61A H 0.091973 1.003469 0.280553 0.085 Uiso 1 1 calc R U . . .
H61B H 0.023146 1.074140 0.298921 0.085 Uiso 1 1 calc R U . . .
H61C H 0.069310 1.072417 0.223516 0.085 Uiso 1 1 calc R U . . .
C62 C -0.0401(4) 0.9590(4) 0.2978(3) 0.047(2) Uani 1 1 d . . . . .
H62A H -0.076291 0.933946 0.281569 0.071 Uiso 1 1 calc R U . . .
H62B H -0.067182 0.992732 0.333099 0.071 Uiso 1 1 calc R U . . .
H62C H 0.001831 0.921173 0.317902 0.071 Uiso 1 1 calc R U . . .
C63 C -0.0726(5) 1.0636(4) 0.2068(4) 0.063(3) Uani 1 1 d . . . . .
H63A H -0.051242 1.094144 0.168780 0.095 Uiso 1 1 calc R U . . .
H63B H -0.100272 1.095985 0.242869 0.095 Uiso 1 1 calc R U . . .
H63C H -0.108151 1.038894 0.189141 0.095 Uiso 1 1 calc R U . . .
C64 C 0.0179(4) 0.8181(4) 0.0524(4) 0.0414(19) Uani 1 1 d . . . . .
C65 C 0.0776(5) 0.7599(4) 0.0100(4) 0.051(2) Uani 1 1 d . . . . .
H65A H 0.108977 0.723199 0.041608 0.076 Uiso 1 1 calc R U . . .
H65B H 0.110947 0.785868 -0.021803 0.076 Uiso 1 1 calc R U . . .
H65C H 0.050520 0.733929 -0.016703 0.076 Uiso 1 1 calc R U . . .
C66 C -0.0320(4) 0.7717(4) 0.0986(4) 0.058(2) Uani 1 1 d . . . . .
H66A H -0.054790 0.744316 0.069429 0.087 Uiso 1 1 calc R U . . .
H66B H -0.073128 0.805466 0.125384 0.087 Uiso 1 1 calc R U . . .
H66C H 0.000079 0.735872 0.130318 0.087 Uiso 1 1 calc R U . . .
C67 C -0.0351(5) 0.8714(4) 0.0022(4) 0.065(3) Uani 1 1 d . . . . .
H67A H -0.005810 0.903573 -0.026978 0.097 Uiso 1 1 calc R U . . .
H67B H -0.078434 0.902778 0.028834 0.097 Uiso 1 1 calc R U . . .
H67C H -0.054761 0.841651 -0.027241 0.097 Uiso 1 1 calc R U . . .
C68 C 0.1808(4) 0.9006(4) 0.0288(3) 0.0391(18) Uani 1 1 d . . . . .
C69 C 0.2275(4) 0.9563(4) 0.0415(4) 0.048(2) Uani 1 1 d . . . . .
H69A H 0.243256 0.946139 0.088719 0.071 Uiso 1 1 calc R U . . .
H69B H 0.195796 1.007724 0.035701 0.071 Uiso 1 1 calc R U . . .
H69C H 0.273378 0.950877 0.008142 0.071 Uiso 1 1 calc R U . . .
C70 C 0.2372(4) 0.8227(4) 0.0319(3) 0.0442(19) Uani 1 1 d . . . . .
H70A H 0.278148 0.821454 -0.006234 0.066 Uiso 1 1 calc R U . . .
H70B H 0.209424 0.783974 0.027527 0.066 Uiso 1 1 calc R U . . .
H70C H 0.259981 0.813168 0.076233 0.066 Uiso 1 1 calc R U . . .
C71 C 0.1540(5) 0.9218(4) -0.0437(3) 0.053(2) Uani 1 1 d . . . . .
H71A H 0.115527 0.969855 -0.044028 0.080 Uiso 1 1 calc R U . . .
H71B H 0.131091 0.882660 -0.056623 0.080 Uiso 1 1 calc R U . . .
H71C H 0.198189 0.926671 -0.076945 0.080 Uiso 1 1 calc R U . . .
C72 C 0.2708(4) 0.7403(3) 0.5073(3) 0.0248(14) Uani 1 1 d . . . . .
H72 H 0.320387 0.748670 0.510633 0.030 Uiso 1 1 calc R U . . .
C73 C 0.2546(4) 0.6688(3) 0.5077(3) 0.0244(14) Uani 1 1 d . . . . .
C74 C 0.1756(4) 0.6824(3) 0.5015(3) 0.0258(15) Uani 1 1 d . . . . .
H74 H 0.148655 0.644283 0.499456 0.031 Uiso 1 1 calc R U . . .
C75 C 0.1409(4) 0.7608(4) 0.4987(3) 0.0302(16) Uani 1 1 d . . . . .
C76 C 0.2023(4) 0.7980(3) 0.5012(3) 0.0267(15) Uani 1 1 d . . . . .
C77 C 0.3101(4) 0.5924(3) 0.5233(3) 0.0319(16) Uani 1 1 d . . . . .
C78 C 0.3377(5) 0.5925(4) 0.5955(3) 0.051(2) Uani 1 1 d . . . . .
H78A H 0.374415 0.544833 0.606388 0.076 Uiso 1 1 calc R U . . .
H78B H 0.293361 0.598665 0.630552 0.076 Uiso 1 1 calc R U . . .
H78C H 0.362903 0.634210 0.595371 0.076 Uiso 1 1 calc R U . . .
C79 C 0.2691(4) 0.5290(4) 0.5246(4) 0.050(2) Uani 1 1 d . . . . .
H79A H 0.253479 0.527240 0.478360 0.076 Uiso 1 1 calc R U . . .
H79B H 0.223428 0.537801 0.558094 0.076 Uiso 1 1 calc R U . . .
H79C H 0.304086 0.481040 0.538090 0.076 Uiso 1 1 calc R U . . .
C80 C 0.3806(4) 0.5801(3) 0.4699(3) 0.0327(16) Uani 1 1 d . . . . .
H80A H 0.405502 0.622200 0.468010 0.049 Uiso 1 1 calc R U . . .
H80B H 0.364336 0.577073 0.424228 0.049 Uiso 1 1 calc R U . . .
H80C H 0.417081 0.533128 0.483384 0.049 Uiso 1 1 calc R U . . .
C81 C 0.0518(4) 0.7889(4) 0.5016(3) 0.0378(18) Uani 1 1 d . . . . .
C82 C 0.0191(4) 0.8334(4) 0.5651(3) 0.047(2) Uani 1 1 d . . . . .
H82A H 0.037476 0.879895 0.560602 0.071 Uiso 1 1 calc R U . . .
H82B H 0.036457 0.802947 0.607181 0.071 Uiso 1 1 calc R U . . .
H82C H -0.037297 0.845912 0.567940 0.071 Uiso 1 1 calc R U . . .
C83 C 0.0142(4) 0.7216(4) 0.5083(4) 0.0452(19) Uani 1 1 d . . . . .
H83A H -0.041732 0.739835 0.507287 0.068 Uiso 1 1 calc R U . . .
H83B H 0.025359 0.691688 0.552164 0.068 Uiso 1 1 calc R U . . .
H83C H 0.034877 0.690332 0.469583 0.068 Uiso 1 1 calc R U . . .
C84 C 0.0246(4) 0.8367(4) 0.4350(3) 0.0445(19) Uani 1 1 d . . . . .
H84A H 0.045936 0.881485 0.428664 0.067 Uiso 1 1 calc R U . . .
H84B H -0.031796 0.852126 0.439120 0.067 Uiso 1 1 calc R U . . .
H84C H 0.042529 0.806897 0.394950 0.067 Uiso 1 1 calc R U . . .
C85 C 0.2042(4) 0.8795(3) 0.5138(3) 0.0304(16) Uani 1 1 d . . . . .
C86 C 0.1883(4) 0.8867(4) 0.5928(3) 0.0443(19) Uani 1 1 d . . . . .
H86A H 0.136468 0.879697 0.608473 0.066 Uiso 1 1 calc R U . . .
H86B H 0.191911 0.936658 0.602970 0.066 Uiso 1 1 calc R U . . .
H86C H 0.226419 0.848176 0.617007 0.066 Uiso 1 1 calc R U . . .
C87 C 0.2850(4) 0.8923(4) 0.4929(3) 0.0365(17) Uani 1 1 d . . . . .
H87A H 0.321535 0.858683 0.522533 0.055 Uiso 1 1 calc R U . . .
H87B H 0.284886 0.944661 0.498436 0.055 Uiso 1 1 calc R U . . .
H87C H 0.300363 0.881774 0.444379 0.055 Uiso 1 1 calc R U . . .
C88 C 0.1471(4) 0.9422(3) 0.4746(4) 0.0408(18) Uani 1 1 d . . . . .
H88A H 0.157133 0.936678 0.424690 0.061 Uiso 1 1 calc R U . . .
H88B H 0.153692 0.991412 0.484122 0.061 Uiso 1 1 calc R U . . .
H88C H 0.094224 0.938375 0.490148 0.061 Uiso 1 1 calc R U . . .
C89 C 0.6494(4) 0.8056(4) 0.3690(3) 0.0319(16) Uani 1 1 d . . . . .
H89 H 0.693748 0.765353 0.364433 0.038 Uiso 1 1 calc R U . . .
C90 C 0.5787(4) 0.7990(4) 0.4048(3) 0.0300(16) Uani 1 1 d . . . . .
C91 C 0.5288(4) 0.8712(3) 0.3948(3) 0.0294(16) Uani 1 1 d . . . . .
H91 H 0.475532 0.882957 0.410768 0.035 Uiso 1 1 calc R U . . .
C92 C 0.5678(4) 0.9237(4) 0.3580(3) 0.0344(17) Uani 1 1 d . . . . .
C93 C 0.6457(4) 0.8817(4) 0.3400(3) 0.0362(17) Uani 1 1 d . . . . .
C94 C 0.5650(4) 0.7353(4) 0.4578(3) 0.0382(17) Uani 1 1 d . . . . .
C95 C 0.6170(5) 0.7308(5) 0.5153(4) 0.077(3) Uani 1 1 d . . . . .
H95A H 0.671005 0.719594 0.495924 0.115 Uiso 1 1 calc R U . . .
H95B H 0.608835 0.690813 0.550830 0.115 Uiso 1 1 calc R U . . .
H95C H 0.604635 0.778934 0.536196 0.115 Uiso 1 1 calc R U . . .
C96 C 0.5816(5) 0.6605(4) 0.4264(4) 0.058(2) Uani 1 1 d . . . . .
H96A H 0.551109 0.665393 0.386814 0.086 Uiso 1 1 calc R U . . .
H96B H 0.567757 0.622348 0.461286 0.086 Uiso 1 1 calc R U . . .
H96C H 0.636533 0.645384 0.410669 0.086 Uiso 1 1 calc R U . . .
C97 C 0.4819(4) 0.7506(4) 0.4896(4) 0.049(2) Uani 1 1 d . . . . .
H97A H 0.469265 0.798013 0.511694 0.074 Uiso 1 1 calc R U . . .
H97B H 0.475224 0.709455 0.524314 0.074 Uiso 1 1 calc R U . . .
H97C H 0.447536 0.754077 0.453154 0.074 Uiso 1 1 calc R U . . .
C98 C 0.5279(4) 1.0087(4) 0.3531(4) 0.0401(18) Uani 1 1 d . . . . .
C99 C 0.5684(5) 1.0512(4) 0.3954(4) 0.058(2) Uani 1 1 d . . . . .
H99A H 0.620193 1.050922 0.372969 0.087 Uiso 1 1 calc R U . . .
H99B H 0.572272 1.026495 0.442414 0.087 Uiso 1 1 calc R U . . .
H99C H 0.538496 1.103252 0.397762 0.087 Uiso 1 1 calc R U . . .
C100 C 0.4447(4) 1.0221(4) 0.3859(4) 0.045(2) Uani 1 1 d . . . . .
H10G H 0.420396 1.075920 0.381068 0.068 Uiso 1 1 calc R U . . .
H10H H 0.444273 1.004339 0.435155 0.068 Uiso 1 1 calc R U . . .
H10I H 0.416119 0.994471 0.362461 0.068 Uiso 1 1 calc R U . . .
C101 C 0.5247(4) 1.0460(4) 0.2790(4) 0.049(2) Uani 1 1 d . . . . .
H10D H 0.495517 1.021737 0.252838 0.073 Uiso 1 1 calc R U . . .
H10E H 0.577229 1.040717 0.256463 0.073 Uiso 1 1 calc R U . . .
H10F H 0.499417 1.099503 0.280374 0.073 Uiso 1 1 calc R U . . .
C102 C 0.7238(4) 0.9051(4) 0.3214(4) 0.0428(19) Uani 1 1 d . . . . .
C103 C 0.7511(4) 0.9163(5) 0.3909(4) 0.063(2) Uani 1 1 d . . . . .
H10M H 0.760020 0.868570 0.419819 0.094 Uiso 1 1 calc R U . . .
H10N H 0.711586 0.954081 0.415057 0.094 Uiso 1 1 calc R U . . .
H10O H 0.799195 0.933436 0.382052 0.094 Uiso 1 1 calc R U . . .
C104 C 0.7859(4) 0.8427(4) 0.2888(4) 0.052(2) Uani 1 1 d . . . . .
H10A H 0.769610 0.831432 0.245650 0.079 Uiso 1 1 calc R U . . .
H10B H 0.793872 0.797458 0.321102 0.079 Uiso 1 1 calc R U . . .
H10C H 0.834245 0.859266 0.278754 0.079 Uiso 1 1 calc R U . . .
C105 C 0.7205(4) 0.9758(4) 0.2712(4) 0.058(2) Uani 1 1 d . . . . .
H10J H 0.772005 0.985965 0.262428 0.087 Uiso 1 1 calc R U . . .
H10K H 0.684579 1.018683 0.291791 0.087 Uiso 1 1 calc R U . . .
H10L H 0.702979 0.967793 0.227456 0.087 Uiso 1 1 calc R U . . .
C106 C 0.6518(4) 0.7030(3) 0.2026(3) 0.0265(15) Uani 1 1 d . . . . .
C107 C 0.6728(4) 0.7705(3) 0.1731(3) 0.0318(16) Uani 1 1 d . . . . .
H107 H 0.719620 0.783392 0.179144 0.038 Uiso 1 1 calc R U . . .
C108 C 0.6144(4) 0.8156(4) 0.1336(3) 0.0336(16) Uani 1 1 d . . . . .
C109 C 0.5530(4) 0.7771(3) 0.1406(3) 0.0287(15) Uani 1 1 d . . . . .
C110 C 0.5770(4) 0.7092(3) 0.1827(3) 0.0268(15) Uani 1 1 d . . . . .
H110 H 0.547038 0.673113 0.195779 0.032 Uiso 1 1 calc R U . . .
C111 C 0.7064(4) 0.6303(4) 0.2254(3) 0.0315(16) Uani 1 1 d . . . . .
C112 C 0.7635(4) 0.6407(4) 0.2740(4) 0.0451(19) Uani 1 1 d . . . . .
H11A H 0.787887 0.681352 0.253949 0.068 Uiso 1 1 calc R U . . .
H11B H 0.803087 0.593920 0.279907 0.068 Uiso 1 1 calc R U . . .
H11C H 0.736007 0.653542 0.319132 0.068 Uiso 1 1 calc R U . . .
C113 C 0.7524(4) 0.5986(4) 0.1603(4) 0.057(2) Uani 1 1 d . . . . .
H11G H 0.717032 0.593703 0.127370 0.085 Uiso 1 1 calc R U . . .
H11H H 0.785413 0.549117 0.172499 0.085 Uiso 1 1 calc R U . . .
H11I H 0.784582 0.632639 0.139103 0.085 Uiso 1 1 calc R U . . .
C114 C 0.6638(4) 0.5718(4) 0.2597(4) 0.050(2) Uani 1 1 d . . . . .
H11D H 0.631415 0.591335 0.300849 0.075 Uiso 1 1 calc R U . . .
H11E H 0.701216 0.525657 0.273494 0.075 Uiso 1 1 calc R U . . .
H11F H 0.631328 0.560856 0.226953 0.075 Uiso 1 1 calc R U . . .
C115 C 0.6286(4) 0.8874(4) 0.0890(3) 0.0408(18) Uani 1 1 d . . . . .
C116 C 0.7136(5) 0.8906(4) 0.0899(4) 0.066(3) Uani 1 1 d . . . . .
H11P H 0.724330 0.893048 0.137667 0.099 Uiso 1 1 calc R U . . .
H11Q H 0.722941 0.935360 0.061486 0.099 Uiso 1 1 calc R U . . .
H11R H 0.747425 0.845475 0.071102 0.099 Uiso 1 1 calc R U . . .
C117 C 0.5787(5) 0.9594(4) 0.1175(4) 0.059(2) Uani 1 1 d . . . . .
H11J H 0.524191 0.959411 0.117572 0.088 Uiso 1 1 calc R U . . .
H11K H 0.589706 1.003053 0.088312 0.088 Uiso 1 1 calc R U . . .
H11L H 0.590340 0.962001 0.165004 0.088 Uiso 1 1 calc R U . . .
C118 C 0.6160(5) 0.8858(4) 0.0127(4) 0.059(2) Uani 1 1 d . . . . .
H11M H 0.648551 0.839628 -0.005277 0.089 Uiso 1 1 calc R U . . .
H11N H 0.629658 0.929563 -0.014234 0.089 Uiso 1 1 calc R U . . .
H11O H 0.561747 0.887162 0.008972 0.089 Uiso 1 1 calc R U . . .
C119 C 0.4803(4) 0.7868(4) 0.1017(3) 0.0351(17) Uani 1 1 d . . . . .
C120 C 0.4336(4) 0.8667(4) 0.0871(4) 0.049(2) Uani 1 1 d . . . . .
H12G H 0.404888 0.885176 0.130177 0.073 Uiso 1 1 calc R U . . .
H12H H 0.397332 0.867275 0.053034 0.073 Uiso 1 1 calc R U . . .
H12I H 0.468354 0.899226 0.068703 0.073 Uiso 1 1 calc R U . . .
C121 C 0.5074(4) 0.7506(4) 0.0317(3) 0.050(2) Uani 1 1 d . . . . .
H12A H 0.540786 0.779059 0.002902 0.074 Uiso 1 1 calc R U . . .
H12B H 0.462344 0.751491 0.007344 0.074 Uiso 1 1 calc R U . . .
H12C H 0.536012 0.698463 0.040701 0.074 Uiso 1 1 calc R U . . .
C122 C 0.4235(4) 0.7428(4) 0.1402(4) 0.0445(19) Uani 1 1 d . . . . .
H12D H 0.448464 0.689024 0.144115 0.067 Uiso 1 1 calc R U . . .
H12E H 0.378063 0.750953 0.114355 0.067 Uiso 1 1 calc R U . . .
H12F H 0.407594 0.760187 0.186613 0.067 Uiso 1 1 calc R U . . .
O1 O 0.2327(2) 0.5290(2) 0.29024(19) 0.0242(10) Uani 1 1 d . . . . .
O2 O 0.2347(2) 0.6118(2) 0.36516(18) 0.0211(9) Uani 1 1 d . . . . .
O3 O 0.1889(2) 0.5891(2) 0.16513(19) 0.0234(10) Uani 1 1 d . . . . .
O4 O 0.1665(2) 0.7139(2) 0.1511(2) 0.0284(10) Uani 1 1 d . . . . .
O5 O 0.1922(2) 0.7252(2) 0.27814(19) 0.0228(9) Uani 1 1 d . . . . .
O6 O 0.0486(2) 0.7494(2) 0.2632(2) 0.0303(10) Uani 1 1 d . . . . .
O7 O 0.1566(2) 0.8609(2) 0.3108(2) 0.0316(11) Uani 1 1 d . . . . .
O8 O 0.2730(2) 0.8598(2) 0.3291(2) 0.0263(10) Uani 1 1 d . . . . .
O9 O 0.2402(2) 0.8658(2) 0.21822(19) 0.0232(9) Uani 1 1 d . . . . .
O10 O 0.3549(2) 0.7258(2) 0.34868(19) 0.0254(10) Uani 1 1 d . . . . .
O11 O 0.4671(2) 0.7544(2) 0.31084(19) 0.0241(10) Uani 1 1 d . . . . .
O12 O 0.4524(2) 0.9009(2) 0.2478(2) 0.0279(10) Uani 1 1 d . . . . .
Tm1 Tm 0.25012(2) 0.46925(2) 0.19053(2) 0.02108(7) Uani 1 1 d . . . . .
Tm2 Tm 0.13108(2) 0.82280(2) 0.20288(2) 0.02367(7) Uani 1 1 d . . . . .
Tm3 Tm 0.23449(2) 0.73217(2) 0.38241(2) 0.02065(7) Uani 1 1 d . . . . .
Tm4 Tm 0.55745(2) 0.81628(2) 0.27001(2) 0.02328(7) Uani 1 1 d . . . . .
C123 C 0.1108(10) 0.6466(11) 0.7030(8) 0.233(7) Uani 1 1 d D U . . .
H12J H 0.062525 0.684796 0.709710 0.350 Uiso 1 1 calc R U . . .
H12K H 0.099582 0.596750 0.705903 0.350 Uiso 1 1 calc R U . . .
H12L H 0.137096 0.656802 0.657309 0.350 Uiso 1 1 calc R U . . .
C124 C 0.1635(11) 0.6488(11) 0.7602(9) 0.235(6) Uani 1 1 d D U . . .
H12M H 0.133631 0.646661 0.806088 0.282 Uiso 1 1 calc R U . . .
H12N H 0.206872 0.603664 0.759270 0.282 Uiso 1 1 calc R U . . .
C125 C 0.1956(12) 0.7179(11) 0.7519(10) 0.242(6) Uani 1 1 d D U . . .
H12O H 0.153203 0.763832 0.750808 0.290 Uiso 1 1 calc R U . . .
H12P H 0.229417 0.718906 0.708041 0.290 Uiso 1 1 calc R U . . .
C126 C 0.2417(12) 0.7146(12) 0.8140(11) 0.254(7) Uani 1 1 d D U . . .
H12Q H 0.281336 0.666995 0.819406 0.305 Uiso 1 1 calc R U . . .
H12R H 0.208243 0.723246 0.857836 0.305 Uiso 1 1 calc R U . . .
C127 C 0.2770(11) 0.7823(12) 0.7870(11) 0.271(8) Uani 1 1 d D U . . .
H12S H 0.306547 0.792781 0.822496 0.407 Uiso 1 1 calc R U . . .
H12T H 0.235648 0.826532 0.776792 0.407 Uiso 1 1 calc R U . . .
H12U H 0.311225 0.770296 0.744736 0.407 Uiso 1 1 calc R U . . .

loop_
_atom_site_aniso_label
_atom_site_aniso_U_11
_atom_site_aniso_U_22
_atom_site_aniso_U_33
_atom_site_aniso_U_23
_atom_site_aniso_U_13
_atom_site_aniso_U_12
C1 0.017(3) 0.029(4) 0.025(3) -0.001(3) -0.002(3) -0.005(3)
C2 0.023(3) 0.018(3) 0.019(3) 0.001(3) -0.006(3) -0.005(3)
C3 0.019(3) 0.025(4) 0.018(3) -0.001(3) 0.004(3) -0.008(3)
C4 0.030(4) 0.030(4) 0.017(3) -0.008(3) -0.007(3) -0.003(3)
C5 0.026(4) 0.036(4) 0.020(3) -0.001(3) -0.005(3) -0.012(3)
C6 0.026(4) 0.051(5) 0.032(4) -0.001(3) -0.003(3) -0.008(3)
C7 0.028(4) 0.064(6) 0.040(4) 0.002(4) 0.003(3) -0.008(4)
C8 0.042(5) 0.063(6) 0.038(4) 0.000(4) 0.008(4) -0.023(4)
C9 0.041(5) 0.049(5) 0.042(4) 0.006(4) 0.007(4) -0.013(4)
C10 0.031(4) 0.045(4) 0.027(4) -0.002(3) 0.000(3) -0.013(3)
C11 0.027(4) 0.010(3) 0.034(4) 0.002(3) -0.007(3) -0.004(3)
C12 0.028(4) 0.030(4) 0.012(3) -0.004(3) -0.004(3) -0.009(3)
C13 0.016(3) 0.033(4) 0.018(3) -0.003(3) 0.003(3) -0.004(3)
C14 0.036(4) 0.029(4) 0.014(3) -0.006(3) -0.005(3) -0.003(3)
C15 0.034(4) 0.029(4) 0.026(4) 0.003(3) -0.005(3) -0.012(3)
C16 0.041(4) 0.029(4) 0.039(4) -0.002(3) -0.002(4) -0.009(3)
C17 0.049(5) 0.029(4) 0.048(5) -0.003(4) -0.002(4) 0.001(4)
C18 0.064(6) 0.026(4) 0.062(6) 0.000(4) -0.023(5) 0.011(4)
C19 0.085(6) 0.024(4) 0.035(4) 0.005(3) -0.001(4) -0.006(4)
C20 0.052(5) 0.032(4) 0.034(4) -0.007(3) 0.000(4) -0.007(4)
C21 0.028(4) 0.027(4) 0.027(4) -0.003(3) -0.006(3) -0.015(3)
C22 0.034(4) 0.033(4) 0.024(3) -0.007(3) -0.001(3) -0.015(3)
C23 0.027(4) 0.025(4) 0.024(3) 0.001(3) -0.011(3) -0.011(3)
C24 0.028(4) 0.024(3) 0.031(4) -0.005(3) -0.010(3) -0.010(3)
C25 0.033(4) 0.026(4) 0.027(4) -0.001(3) -0.008(3) -0.017(3)
C26 0.028(4) 0.034(4) 0.030(4) -0.007(3) -0.015(3) -0.003(3)
C27 0.025(4) 0.046(4) 0.039(4) -0.004(3) -0.007(3) -0.005(3)
C28 0.027(4) 0.058(5) 0.039(4) -0.001(4) -0.005(3) -0.011(4)
C29 0.032(4) 0.039(4) 0.038(4) 0.006(3) -0.020(3) -0.012(3)
C30 0.042(4) 0.025(4) 0.025(4) 0.003(3) -0.008(3) -0.007(3)
C31 0.119(8) 0.035(4) 0.023(4) 0.005(3) -0.011(5) -0.011(5)
C32 0.049(5) 0.054(5) 0.042(4) 0.013(4) 0.003(4) -0.025(4)
C33 0.041(5) 0.061(5) 0.032(4) 0.014(4) -0.010(4) -0.007(4)
C34 0.040(4) 0.026(4) 0.031(4) 0.002(3) -0.016(3) -0.010(3)
C35 0.065(6) 0.039(4) 0.046(5) 0.001(4) -0.026(4) -0.024(4)
C36 0.049(5) 0.038(4) 0.034(4) -0.016(3) -0.020(4) 0.006(4)
C37 0.044(4) 0.038(4) 0.031(4) -0.012(3) -0.012(3) -0.012(3)
C38 0.027(4) 0.017(3) 0.020(3) -0.003(3) -0.001(3) -0.006(3)
C39 0.016(3) 0.020(3) 0.023(3) -0.004(3) -0.003(3) -0.004(3)
C40 0.021(3) 0.022(3) 0.025(3) -0.001(3) 0.001(3) -0.011(3)
C41 0.028(4) 0.022(3) 0.021(3) -0.008(3) -0.006(3) -0.007(3)
C42 0.023(3) 0.028(4) 0.022(3) -0.002(3) -0.004(3) -0.009(3)
C43 0.024(4) 0.028(4) 0.020(3) -0.002(3) -0.003(3) -0.009(3)
C44 0.029(4) 0.031(4) 0.025(3) -0.007(3) -0.005(3) -0.009(3)
C45 0.034(4) 0.026(4) 0.016(3) -0.002(3) -0.005(3) -0.009(3)
C46 0.033(4) 0.043(4) 0.030(4) -0.007(3) -0.007(3) -0.015(3)
C47 0.031(4) 0.018(3) 0.035(4) -0.004(3) -0.006(3) -0.002(3)
C48 0.039(4) 0.018(3) 0.036(4) -0.005(3) -0.003(3) -0.006(3)
C49 0.036(4) 0.025(4) 0.039(4) 0.004(3) -0.008(3) -0.005(3)
C50 0.034(4) 0.027(4) 0.037(4) -0.006(3) 0.001(3) -0.002(3)
C51 0.029(4) 0.030(4) 0.018(3) -0.003(3) 0.000(3) -0.009(3)
C52 0.047(5) 0.075(6) 0.033(4) 0.012(4) -0.022(4) -0.020(4)
C53 0.080(6) 0.035(4) 0.026(4) 0.008(3) -0.011(4) -0.022(4)
C54 0.046(5) 0.069(6) 0.030(4) 0.003(4) 0.006(4) 0.008(4)
C55 0.031(4) 0.015(3) 0.035(4) -0.003(3) -0.007(3) 0.004(3)
C56 0.024(4) 0.023(4) 0.043(4) -0.005(3) -0.007(3) 0.004(3)
C57 0.035(4) 0.025(4) 0.034(4) -0.007(3) -0.018(3) 0.006(3)
C58 0.037(4) 0.026(4) 0.027(4) -0.001(3) -0.013(3) 0.003(3)
C59 0.029(4) 0.022(3) 0.034(4) -0.005(3) -0.007(3) -0.005(3)
C60 0.040(4) 0.025(4) 0.037(4) -0.006(3) -0.001(3) 0.000(3)
C61 0.066(6) 0.050(5) 0.055(5) -0.033(4) 0.004(4) -0.008(4)
C62 0.049(5) 0.045(5) 0.040(4) -0.016(4) 0.007(4) 0.004(4)
C63 0.071(6) 0.042(5) 0.057(5) -0.009(4) -0.003(5) 0.027(4)
C64 0.051(5) 0.021(4) 0.052(5) -0.006(3) -0.028(4) 0.003(3)
C65 0.081(6) 0.033(4) 0.039(4) -0.008(4) -0.033(4) -0.001(4)
C66 0.056(6) 0.052(5) 0.078(6) -0.019(5) -0.028(5) -0.018(4)
C67 0.082(7) 0.034(5) 0.081(6) -0.009(4) -0.062(5) 0.011(4)
C68 0.043(5) 0.030(4) 0.034(4) 0.010(3) -0.010(4) 0.007(3)
C69 0.047(5) 0.045(5) 0.045(5) 0.006(4) 0.008(4) -0.010(4)
C70 0.049(5) 0.042(4) 0.032(4) 0.003(3) 0.006(4) 0.002(4)
C71 0.081(6) 0.033(4) 0.038(4) 0.007(4) -0.009(4) -0.001(4)
C72 0.027(4) 0.028(4) 0.018(3) -0.001(3) -0.002(3) -0.005(3)
C73 0.035(4) 0.025(4) 0.011(3) -0.002(3) 0.003(3) -0.006(3)
C74 0.030(4) 0.030(4) 0.018(3) -0.005(3) 0.002(3) -0.009(3)
C75 0.030(4) 0.041(4) 0.016(3) -0.004(3) 0.007(3) -0.006(3)
C76 0.036(4) 0.032(4) 0.012(3) -0.007(3) 0.005(3) -0.009(3)
C77 0.045(4) 0.028(4) 0.023(4) 0.001(3) -0.002(3) -0.011(3)
C78 0.074(6) 0.047(5) 0.024(4) 0.005(3) -0.020(4) 0.003(4)
C79 0.064(6) 0.023(4) 0.062(5) 0.010(4) -0.010(4) -0.009(4)
C80 0.042(4) 0.021(4) 0.030(4) -0.001(3) -0.005(3) 0.003(3)
C81 0.032(4) 0.051(5) 0.031(4) -0.014(4) 0.003(3) -0.008(4)
C82 0.034(4) 0.061(5) 0.044(5) -0.018(4) 0.012(4) -0.008(4)
C83 0.034(4) 0.065(5) 0.038(4) -0.009(4) 0.007(3) -0.018(4)
C84 0.035(4) 0.056(5) 0.039(4) -0.004(4) -0.003(4) -0.004(4)
C85 0.041(4) 0.028(4) 0.023(3) -0.012(3) 0.009(3) -0.010(3)
C86 0.057(5) 0.041(4) 0.035(4) -0.018(4) 0.001(4) -0.009(4)
C87 0.044(5) 0.040(4) 0.028(4) -0.015(3) -0.001(3) -0.011(4)
C88 0.047(5) 0.019(4) 0.051(5) -0.010(3) -0.002(4) 0.004(3)
C89 0.032(4) 0.032(4) 0.036(4) -0.002(3) -0.008(3) -0.015(3)
C90 0.037(4) 0.033(4) 0.025(4) 0.000(3) -0.012(3) -0.015(3)
C91 0.031(4) 0.030(4) 0.030(4) -0.007(3) -0.009(3) -0.007(3)
C92 0.039(4) 0.029(4) 0.040(4) -0.009(3) -0.013(3) -0.012(3)
C93 0.037(4) 0.035(4) 0.043(4) -0.009(3) -0.006(3) -0.017(3)
C94 0.039(4) 0.051(5) 0.028(4) 0.004(3) -0.007(3) -0.017(4)
C95 0.069(7) 0.116(8) 0.054(6) 0.033(5) -0.026(5) -0.048(6)
C96 0.060(6) 0.053(5) 0.053(5) 0.021(4) 0.005(4) -0.014(4)
C97 0.061(6) 0.060(5) 0.033(4) -0.002(4) -0.006(4) -0.027(4)
C98 0.051(5) 0.029(4) 0.041(4) -0.011(3) -0.009(4) -0.006(4)
C99 0.075(6) 0.038(5) 0.067(6) -0.022(4) -0.019(5) -0.015(4)
C100 0.049(5) 0.042(5) 0.043(4) -0.019(4) -0.005(4) 0.001(4)
C101 0.058(5) 0.030(4) 0.060(5) -0.009(4) -0.007(4) -0.011(4)
C102 0.038(5) 0.034(4) 0.063(5) -0.005(4) -0.006(4) -0.020(4)
C103 0.048(5) 0.075(6) 0.082(6) -0.016(5) -0.019(5) -0.036(5)
C104 0.032(4) 0.045(5) 0.084(6) -0.004(4) -0.004(4) -0.017(4)
C105 0.045(5) 0.054(5) 0.079(6) -0.001(5) 0.001(4) -0.023(4)
C106 0.030(4) 0.021(3) 0.028(4) -0.004(3) 0.005(3) -0.008(3)
C107 0.030(4) 0.031(4) 0.035(4) -0.003(3) 0.011(3) -0.015(3)
C108 0.042(4) 0.033(4) 0.025(4) -0.004(3) 0.008(3) -0.014(3)
C109 0.035(4) 0.030(4) 0.018(3) -0.005(3) 0.009(3) -0.007(3)
C110 0.035(4) 0.028(4) 0.020(3) -0.007(3) 0.001(3) -0.011(3)
C111 0.029(4) 0.034(4) 0.030(4) -0.005(3) 0.001(3) -0.006(3)
C112 0.033(4) 0.040(4) 0.063(5) -0.003(4) -0.012(4) -0.006(4)
C113 0.044(5) 0.054(5) 0.061(5) -0.014(4) 0.006(4) 0.010(4)
C114 0.045(5) 0.038(4) 0.063(5) 0.011(4) -0.007(4) -0.010(4)
C115 0.049(5) 0.035(4) 0.033(4) 0.004(3) 0.005(4) -0.006(4)
C116 0.069(6) 0.049(5) 0.079(6) 0.018(5) 0.013(5) -0.029(5)
C117 0.072(6) 0.038(5) 0.065(6) -0.004(4) 0.013(5) -0.018(4)
C118 0.084(7) 0.040(5) 0.040(5) 0.010(4) 0.020(4) -0.006(4)
C119 0.046(5) 0.039(4) 0.020(3) -0.006(3) -0.005(3) -0.007(4)
C120 0.056(5) 0.038(4) 0.045(5) -0.014(4) -0.013(4) 0.012(4)
C121 0.065(6) 0.051(5) 0.030(4) -0.009(4) -0.016(4) -0.001(4)
C122 0.043(5) 0.051(5) 0.042(4) -0.004(4) -0.010(4) -0.013(4)
O1 0.027(2) 0.022(2) 0.025(2) -0.0054(19) -0.0087(19) -0.0038(19)
O2 0.027(2) 0.023(2) 0.013(2) -0.0019(17) -0.0035(18) -0.0059(19)
O3 0.027(2) 0.021(2) 0.022(2) -0.0061(18) -0.0062(19) -0.0017(19)
O4 0.041(3) 0.021(2) 0.022(2) 0.0016(19) -0.009(2) -0.001(2)
O5 0.026(2) 0.020(2) 0.024(2) -0.0037(18) -0.0051(19) -0.0075(19)
O6 0.025(3) 0.026(3) 0.036(3) 0.001(2) -0.002(2) -0.001(2)
O7 0.023(3) 0.041(3) 0.035(3) -0.016(2) 0.003(2) -0.012(2)
O8 0.023(2) 0.032(3) 0.024(2) -0.0035(19) -0.003(2) -0.007(2)
O9 0.029(2) 0.025(2) 0.017(2) 0.0027(18) -0.0055(19) -0.0084(19)
O10 0.029(3) 0.029(2) 0.022(2) -0.0070(19) 0.0029(19) -0.013(2)
O11 0.023(2) 0.026(2) 0.025(2) -0.0022(19) -0.0008(19) -0.0095(19)
O12 0.033(3) 0.024(2) 0.028(2) 0.0001(19) 0.003(2) -0.011(2)
Tm1 0.02443(16) 0.02004(15) 0.02042(15) -0.00314(11) -0.00471(12) -0.00650(12)
Tm2 0.02526(16) 0.02163(15) 0.02414(15) -0.00319(12) -0.00607(12) -0.00322(12)
Tm3 0.02334(16) 0.02233(15) 0.01674(14) -0.00419(11) -0.00038(12) -0.00583(12)
Tm4 0.02438(16) 0.02411(16) 0.02318(15) -0.00233(12) -0.00108(12) -0.00954(12)
C123 0.198(16) 0.308(17) 0.146(13) 0.132(13) 0.000(10) -0.040(13)
C124 0.219(14) 0.253(15) 0.196(13) 0.104(13) 0.007(9) -0.050(11)
C125 0.226(14) 0.242(15) 0.217(13) 0.080(13) -0.006(9) -0.028(10)
C126 0.220(14) 0.263(16) 0.233(14) 0.075(13) -0.034(10) -0.005(11)
C127 0.165(15) 0.31(2) 0.290(18) 0.079(16) -0.068(13) 0.009(12)

loop_
_atom_type_symbol
_atom_type_description
_atom_type_scat_dispersion_real
_atom_type_scat_dispersion_imag
_atom_type_scat_source
C C 0.0033 0.0016 'International Tables Vol C Tables 4.2.6.8 and 6.1.1.4'
H H 0.0000 0.0000 'International Tables Vol C Tables 4.2.6.8 and 6.1.1.4'
O O 0.0106 0.0060 'International Tables Vol C Tables 4.2.6.8 and 6.1.1.4'
Tm Tm -0.3139 5.2483 'International Tables Vol C Tables 4.2.6.8 and 6.1.1.4'

loop_
_geom_angle_atom_site_label_1
_geom_angle_atom_site_label_2
_geom_angle_atom_site_label_3
_geom_angle
_geom_angle_site_symmetry_1
_geom_angle_site_symmetry_3
_geom_angle_publ_flag
O3 C1 C2 121.3(5) . . ?
O3 C1 O4 125.0(5) . . ?
O4 C1 C2 113.6(5) . . ?
C1 C2 C4 105.9(4) . . ?
C3 C2 C1 113.1(5) . . ?
C3 C2 C4 118.7(5) . . ?
O5 C2 C1 107.9(4) . . ?
O5 C2 C3 107.5(4) . . ?
O5 C2 C4 102.9(4) . . ?
O1 C3 C2 122.6(5) . . ?
O1 C3 O2 124.6(5) . . ?
O2 C3 C2 112.8(5) . . ?
C5 C4 C2 128.9(6) . . ?
O6 C4 C2 112.1(5) . . ?
O6 C4 C5 118.9(6) . . ?
C6 C5 C4 117.1(6) . . ?
C10 C5 C4 124.3(6) . . ?
C10 C5 C6 118.6(6) . . ?
C5 C6 H6 119.5 . . ?
C7 C6 C5 121.1(7) . . ?
C7 C6 H6 119.5 . . ?
C6 C7 H7 120.0 . . ?
C8 C7 C6 120.0(7) . . ?
C8 C7 H7 120.0 . . ?
C7 C8 H8 119.7 . . ?
C7 C8 C9 120.6(7) . . ?
C9 C8 H8 119.7 . . ?
C8 C9 H9 120.1 . . ?
C10 C9 C8 119.7(7) . . ?
C10 C9 H9 120.1 . . ?
C5 C10 H10 120.0 . . ?
C9 C10 C5 120.0(7) . . ?
C9 C10 H10 120.0 . . ?
O7 C11 O8 111.9(5) . . ?
O7 C11 O9 124.8(6) . . ?
O7 C11 Tm2 64.9(3) . . ?
O7 C11 Tm3 70.0(3) . . ?
O8 C11 Tm2 160.1(4) . . ?
O8 C11 Tm3 65.8(3) . . ?
O9 C11 O8 123.1(6) . . ?
O9 C11 Tm2 61.8(3) . . ?
O9 C11 Tm3 127.7(4) . . ?
Tm2 C11 Tm3 95.67(17) . . ?
O10 C12 C13 117.5(6) . . ?
O11 C12 C13 120.7(6) . . ?
O11 C12 O10 121.8(6) . . ?
C14 C13 C12 128.8(6) . . ?
C14 C13 O8 120.7(5) . . ?
O8 C13 C12 110.4(5) . . ?
C13 C14 C15 121.4(6) . . ?
O12 C14 C13 121.9(6) . . ?
O12 C14 C15 116.6(6) . . ?
C16 C15 C14 121.7(6) . . ?
C20 C15 C14 120.2(6) . . ?
C20 C15 C16 118.1(6) . . ?
C15 C16 H16 120.0 . . ?
C17 C16 C15 120.0(7) . . ?
C17 C16 H16 120.0 . . ?
C16 C17 H17 119.5 . . ?
C18 C17 C16 120.9(7) . . ?
C18 C17 H17 119.5 . . ?
C17 C18 H18 120.3 . . ?
C17 C18 C19 119.3(7) . . ?
C19 C18 H18 120.3 . . ?
C18 C19 H19 119.8 . . ?
C20 C19 C18 120.4(7) . . ?
C20 C19 H19 119.8 . . ?
C15 C20 H20 119.4 . . ?
C19 C20 C15 121.2(7) . . ?
C19 C20 H20 119.4 . . ?
C22 C21 C26 120.6(5) . . ?
C22 C21 Tm1 69.2(3) . . ?
C25 C21 C22 105.8(5) . . ?
C25 C21 C26 132.5(5) . . ?
C25 C21 Tm1 75.8(3) . . ?
C26 C21 Tm1 128.2(4) . . ?
C21 C22 H22 124.6 . . ?
C21 C22 Tm1 80.2(3) . . ?
C23 C22 C21 110.7(5) . . ?
C23 C22 H22 124.6 . . ?
C23 C22 Tm1 72.8(4) . . ?
Tm1 C22 H22 114.2 . . ?
C22 C23 C24 106.0(5) . . ?
C22 C23 C30 126.6(5) . . ?
C22 C23 Tm1 76.3(4) . . ?
C24 C23 C30 125.2(5) . . ?
C24 C23 Tm1 75.8(3) . . ?
C30 C23 Tm1 126.5(4) . . ?
C23 C24 H24 124.8 . . ?
C23 C24 C25 110.5(6) . . ?
C23 C24 Tm1 73.0(3) . . ?
C25 C24 H24 124.8 . . ?
C25 C24 Tm1 81.5(3) . . ?
Tm1 C24 H24 112.7 . . ?
C21 C25 C34 133.1(5) . . ?
C21 C25 Tm1 74.4(3) . . ?
C24 C25 C21 106.8(5) . . ?
C24 C25 C34 117.1(5) . . ?
C24 C25 Tm1 68.3(3) . . ?
C34 C25 Tm1 136.2(4) . . ?
C27 C26 C21 111.0(5) . . ?
C27 C26 C28 106.1(5) . . ?
C27 C26 C29 105.1(5) . . ?
C28 C26 C21 109.1(5) . . ?
C29 C26 C21 114.2(5) . . ?
C29 C26 C28 110.9(5) . . ?
C26 C27 H27A 109.5 . . ?
C26 C27 H27B 109.5 . . ?
C26 C27 H27C 109.5 . . ?
H27A C27 H27B 109.5 . . ?
H27A C27 H27C 109.5 . . ?
H27B C27 H27C 109.5 . . ?
C26 C28 H28A 109.5 . . ?
C26 C28 H28B 109.5 . . ?
C26 C28 H28C 109.5 . . ?
H28A C28 H28B 109.5 . . ?
H28A C28 H28C 109.5 . . ?
H28B C28 H28C 109.5 . . ?
C26 C29 H29A 109.5 . . ?
C26 C29 H29B 109.5 . . ?
C26 C29 H29C 109.5 . . ?
H29A C29 H29B 109.5 . . ?
H29A C29 H29C 109.5 . . ?
H29B C29 H29C 109.5 . . ?
C31 C30 C23 112.4(5) . . ?
C31 C30 C32 108.4(6) . . ?
C31 C30 C33 108.2(6) . . ?
C32 C30 C23 107.2(5) . . ?
C33 C30 C23 111.4(5) . . ?
C33 C30 C32 109.2(6) . . ?
C30 C31 H31A 109.5 . . ?
C30 C31 H31B 109.5 . . ?
C30 C31 H31C 109.5 . . ?
H31A C31 H31B 109.5 . . ?
H31A C31 H31C 109.5 . . ?
H31B C31 H31C 109.5 . . ?
C30 C32 H32A 109.5 . . ?
C30 C32 H32B 109.5 . . ?
C30 C32 H32C 109.5 . . ?
H32A C32 H32B 109.5 . . ?
H32A C32 H32C 109.5 . . ?
H32B C32 H32C 109.5 . . ?
C30 C33 H33A 109.5 . . ?
C30 C33 H33B 109.5 . . ?
C30 C33 H33C 109.5 . . ?
H33A C33 H33B 109.5 . . ?
H33A C33 H33C 109.5 . . ?
H33B C33 H33C 109.5 . . ?
C35 C34 C25 104.6(5) . . ?
C36 C34 C25 111.7(5) . . ?
C36 C34 C35 108.1(5) . . ?
C37 C34 C25 117.9(5) . . ?
C37 C34 C35 107.6(5) . . ?
C37 C34 C36 106.4(5) . . ?
C34 C35 H35A 109.5 . . ?
C34 C35 H35B 109.5 . . ?
C34 C35 H35C 109.5 . . ?
H35A C35 H35B 109.5 . . ?
H35A C35 H35C 109.5 . . ?
H35B C35 H35C 109.5 . . ?
C34 C36 H36A 109.5 . . ?
C34 C36 H36B 109.5 . . ?
C34 C36 H36C 109.5 . . ?
H36A C36 H36B 109.5 . . ?
H36A C36 H36C 109.5 . . ?
H36B C36 H36C 109.5 . . ?
C34 C37 H37A 109.5 . . ?
C34 C37 H37B 109.5 . . ?
C34 C37 H37C 109.5 . . ?
H37A C37 H37B 109.5 . . ?
H37A C37 H37C 109.5 . . ?
H37B C37 H37C 109.5 . . ?
C39 C38 H38 124.8 . . ?
C39 C38 Tm1 79.5(3) . . ?
C42 C38 H38 124.8 . . ?
C42 C38 C39 110.4(5) . . ?
C42 C38 Tm1 74.2(3) . . ?
Tm1 C38 H38 113.4 . . ?
C38 C39 C43 120.5(5) . . ?
C38 C39 Tm1 69.5(3) . . ?
C40 C39 C38 106.4(5) . . ?
C40 C39 C43 132.4(5) . . ?
C40 C39 Tm1 75.4(3) . . ?
C43 C39 Tm1 127.4(4) . . ?
C39 C40 C47 132.0(5) . . ?
C39 C40 Tm1 74.5(3) . . ?
C41 C40 C39 106.1(5) . . ?
C41 C40 C47 117.7(5) . . ?
C41 C40 Tm1 69.1(3) . . ?
C47 C40 Tm1 138.1(4) . . ?
C40 C41 H41 124.6 . . ?
C40 C41 Tm1 80.2(3) . . ?
C42 C41 C40 110.8(5) . . ?
C42 C41 H41 124.6 . . ?
C42 C41 Tm1 74.1(3) . . ?
Tm1 C41 H41 113.0 . . ?
C38 C42 C41 106.2(5) . . ?
C38 C42 C51 128.3(5) . . ?
C38 C42 Tm1 75.0(3) . . ?
C41 C42 C51 124.8(5) . . ?
C41 C42 Tm1 74.8(3) . . ?
C51 C42 Tm1 122.5(4) . . ?
C39 C43 C44 110.9(5) . . ?
C45 C43 C39 113.7(5) . . ?
C45 C43 C44 107.3(5) . . ?
C45 C43 C46 110.9(5) . . ?
C46 C43 C39 108.5(5) . . ?
C46 C43 C44 105.3(5) . . ?
C43 C44 H44A 109.5 . . ?
C43 C44 H44B 109.5 . . ?
C43 C44 H44C 109.5 . . ?
H44A C44 H44B 109.5 . . ?
H44A C44 H44C 109.5 . . ?
H44B C44 H44C 109.5 . . ?
C43 C45 H45A 109.5 . . ?
C43 C45 H45B 109.5 . . ?
C43 C45 H45C 109.5 . . ?
H45A C45 H45B 109.5 . . ?
H45A C45 H45C 109.5 . . ?
H45B C45 H45C 109.5 . . ?
C43 C46 H46A 109.5 . . ?
C43 C46 H46B 109.5 . . ?
C43 C46 H46C 109.5 . . ?
H46A C46 H46B 109.5 . . ?
H46A C46 H46C 109.5 . . ?
H46B C46 H46C 109.5 . . ?
C48 C47 C40 110.7(5) . . ?
C48 C47 C50 107.1(5) . . ?
C49 C47 C40 119.3(5) . . ?
C49 C47 C48 105.4(5) . . ?
C49 C47 C50 108.9(5) . . ?
C50 C47 C40 104.9(5) . . ?
C47 C48 H48A 109.5 . . ?
C47 C48 H48B 109.5 . . ?
C47 C48 H48C 109.5 . . ?
H48A C48 H48B 109.5 . . ?
H48A C48 H48C 109.5 . . ?
H48B C48 H48C 109.5 . . ?
C47 C49 H49A 109.5 . . ?
C47 C49 H49B 109.5 . . ?
C47 C49 H49C 109.5 . . ?
H49A C49 H49B 109.5 . . ?
H49A C49 H49C 109.5 . . ?
H49B C49 H49C 109.5 . . ?
C47 C50 H50A 109.5 . . ?
C47 C50 H50B 109.5 . . ?
C47 C50 H50C 109.5 . . ?
H50A C50 H50B 109.5 . . ?
H50A C50 H50C 109.5 . . ?
H50B C50 H50C 109.5 . . ?
C52 C51 C42 111.2(5) . . ?
C52 C51 C53 109.5(6) . . ?
C53 C51 C42 110.1(5) . . ?
C54 C51 C42 108.9(5) . . ?
C54 C51 C52 107.9(5) . . ?
C54 C51 C53 109.2(6) . . ?
C51 C52 H52A 109.5 . . ?
C51 C52 H52B 109.5 . . ?
C51 C52 H52C 109.5 . . ?
H52A C52 H52B 109.5 . . ?
H52A C52 H52C 109.5 . . ?
H52B C52 H52C 109.5 . . ?
C51 C53 H53A 109.5 . . ?
C51 C53 H53B 109.5 . . ?
C51 C53 H53C 109.5 . . ?
H53A C53 H53B 109.5 . . ?
H53A C53 H53C 109.5 . . ?
H53B C53 H53C 109.5 . . ?
C51 C54 H54A 109.5 . . ?
C51 C54 H54B 109.5 . . ?
C51 C54 H54C 109.5 . . ?
H54A C54 H54B 109.5 . . ?
H54A C54 H54C 109.5 . . ?
H54B C54 H54C 109.5 . . ?
C56 C55 C60 126.4(6) . . ?
C56 C55 Tm2 72.6(3) . . ?
C59 C55 C56 105.3(5) . . ?
C59 C55 C60 127.9(6) . . ?
C59 C55 Tm2 73.4(3) . . ?
C60 C55 Tm2 124.5(4) . . ?
C55 C56 H56 124.5 . . ?
C55 C56 Tm2 75.8(3) . . ?
C57 C56 C55 111.1(6) . . ?
C57 C56 H56 124.5 . . ?
C57 C56 Tm2 76.1(3) . . ?
Tm2 C56 H56 115.4 . . ?
C56 C57 C58 106.5(5) . . ?
C56 C57 C64 119.0(6) . . ?
C56 C57 Tm2 72.6(3) . . ?
C58 C57 C64 133.3(6) . . ?
C58 C57 Tm2 74.2(3) . . ?
C64 C57 Tm2 127.7(4) . . ?
C57 C58 C68 133.7(6) . . ?
C57 C58 Tm2 74.0(4) . . ?
C59 C58 C57 105.8(6) . . ?
C59 C58 C68 120.4(6) . . ?
C59 C58 Tm2 72.7(3) . . ?
C68 C58 Tm2 119.0(4) . . ?
C55 C59 C58 111.2(6) . . ?
C55 C59 H59 124.4 . . ?
C55 C59 Tm2 75.7(4) . . ?
C58 C59 H59 124.4 . . ?
C58 C59 Tm2 75.4(3) . . ?
Tm2 C59 H59 116.2 . . ?
C61 C60 C55 110.6(6) . . ?
C61 C60 C62 109.4(6) . . ?
C61 C60 C63 109.7(6) . . ?
C62 C60 C55 109.7(5) . . ?
C62 C60 C63 109.3(6) . . ?
C63 C60 C55 108.2(5) . . ?
C60 C61 H61A 109.5 . . ?
C60 C61 H61B 109.5 . . ?
C60 C61 H61C 109.5 . . ?
H61A C61 H61B 109.5 . . ?
H61A C61 H61C 109.5 . . ?
H61B C61 H61C 109.5 . . ?
C60 C62 H62A 109.5 . . ?
C60 C62 H62B 109.5 . . ?
C60 C62 H62C 109.5 . . ?
H62A C62 H62B 109.5 . . ?
H62A C62 H62C 109.5 . . ?
H62B C62 H62C 109.5 . . ?
C60 C63 H63A 109.5 . . ?
C60 C63 H63B 109.5 . . ?
C60 C63 H63C 109.5 . . ?
H63A C63 H63B 109.5 . . ?
H63A C63 H63C 109.5 . . ?
H63B C63 H63C 109.5 . . ?
C57 C64 C65 117.7(6) . . ?
C57 C64 C67 107.7(5) . . ?
C66 C64 C57 110.6(6) . . ?
C66 C64 C65 104.9(6) . . ?
C66 C64 C67 106.9(6) . . ?
C67 C64 C65 108.6(6) . . ?
C64 C65 H65A 109.5 . . ?
C64 C65 H65B 109.5 . . ?
C64 C65 H65C 109.5 . . ?
H65A C65 H65B 109.5 . . ?
H65A C65 H65C 109.5 . . ?
H65B C65 H65C 109.5 . . ?
C64 C66 H66A 109.5 . . ?
C64 C66 H66B 109.5 . . ?
C64 C66 H66C 109.5 . . ?
H66A C66 H66B 109.5 . . ?
H66A C66 H66C 109.5 . . ?
H66B C66 H66C 109.5 . . ?
C64 C67 H67A 109.5 . . ?
C64 C67 H67B 109.5 . . ?
C64 C67 H67C 109.5 . . ?
H67A C67 H67B 109.5 . . ?
H67A C67 H67C 109.5 . . ?
H67B C67 H67C 109.5 . . ?
C69 C68 C58 109.9(5) . . ?
C69 C68 C70 105.8(6) . . ?
C70 C68 C58 112.2(5) . . ?
C71 C68 C58 111.1(6) . . ?
C71 C68 C69 107.2(6) . . ?
C71 C68 C70 110.4(6) . . ?
C68 C69 H69A 109.5 . . ?
C68 C69 H69B 109.5 . . ?
C68 C69 H69C 109.5 . . ?
H69A C69 H69B 109.5 . . ?
H69A C69 H69C 109.5 . . ?
H69B C69 H69C 109.5 . . ?
C68 C70 H70A 109.5 . . ?
C68 C70 H70B 109.5 . . ?
C68 C70 H70C 109.5 . . ?
H70A C70 H70B 109.5 . . ?
H70A C70 H70C 109.5 . . ?
H70B C70 H70C 109.5 . . ?
C68 C71 H71A 109.5 . . ?
C68 C71 H71B 109.5 . . ?
C68 C71 H71C 109.5 . . ?
H71A C71 H71B 109.5 . . ?
H71A C71 H71C 109.5 . . ?
H71B C71 H71C 109.5 . . ?
C73 C72 H72 124.9 . . ?
C73 C72 C76 110.3(6) . . ?
C73 C72 Tm3 74.1(3) . . ?
C76 C72 H72 124.9 . . ?
C76 C72 Tm3 76.1(3) . . ?
Tm3 C72 H72 116.7 . . ?
C72 C73 C77 126.3(6) . . ?
C72 C73 Tm3 74.5(3) . . ?
C74 C73 C72 106.0(5) . . ?
C74 C73 C77 127.1(6) . . ?
C74 C73 Tm3 74.1(3) . . ?
C77 C73 Tm3 123.6(4) . . ?
C73 C74 H74 124.5 . . ?
C73 C74 C75 111.0(6) . . ?
C73 C74 Tm3 74.8(3) . . ?
C75 C74 H74 124.5 . . ?
C75 C74 Tm3 77.2(3) . . ?
Tm3 C74 H74 115.2 . . ?
C74 C75 C76 106.3(6) . . ?
C74 C75 C81 120.2(6) . . ?
C74 C75 Tm3 71.5(3) . . ?
C76 C75 C81 133.2(6) . . ?
C76 C75 Tm3 73.8(3) . . ?
C81 C75 Tm3 124.6(4) . . ?
C72 C76 C75 106.5(5) . . ?
C72 C76 C85 118.4(5) . . ?
C72 C76 Tm3 72.6(3) . . ?
C75 C76 C85 133.5(6) . . ?
C75 C76 Tm3 74.9(3) . . ?
C85 C76 Tm3 128.2(4) . . ?
C73 C77 C78 107.6(5) . . ?
C79 C77 C73 110.4(6) . . ?
C79 C77 C78 109.1(6) . . ?
C79 C77 C80 109.9(5) . . ?
C80 C77 C73 111.2(5) . . ?
C80 C77 C78 108.5(6) . . ?
C77 C78 H78A 109.5 . . ?
C77 C78 H78B 109.5 . . ?
C77 C78 H78C 109.5 . . ?
H78A C78 H78B 109.5 . . ?
H78A C78 H78C 109.5 . . ?
H78B C78 H78C 109.5 . . ?
C77 C79 H79A 109.5 . . ?
C77 C79 H79B 109.5 . . ?
C77 C79 H79C 109.5 . . ?
H79A C79 H79B 109.5 . . ?
H79A C79 H79C 109.5 . . ?
H79B C79 H79C 109.5 . . ?
C77 C80 H80A 109.5 . . ?
C77 C80 H80B 109.5 . . ?
C77 C80 H80C 109.5 . . ?
H80A C80 H80B 109.5 . . ?
H80A C80 H80C 109.5 . . ?
H80B C80 H80C 109.5 . . ?
C82 C81 C75 111.5(5) . . ?
C82 C81 C84 109.7(6) . . ?
C83 C81 C75 110.0(6) . . ?
C83 C81 C82 106.6(6) . . ?
C83 C81 C84 105.8(6) . . ?
C84 C81 C75 112.8(5) . . ?
C81 C82 H82A 109.5 . . ?
C81 C82 H82B 109.5 . . ?
C81 C82 H82C 109.5 . . ?
H82A C82 H82B 109.5 . . ?
H82A C82 H82C 109.5 . . ?
H82B C82 H82C 109.5 . . ?
C81 C83 H83A 109.5 . . ?
C81 C83 H83B 109.5 . . ?
C81 C83 H83C 109.5 . . ?
H83A C83 H83B 109.5 . . ?
H83A C83 H83C 109.5 . . ?
H83B C83 H83C 109.5 . . ?
C81 C84 H84A 109.5 . . ?
C81 C84 H84B 109.5 . . ?
C81 C84 H84C 109.5 . . ?
H84A C84 H84B 109.5 . . ?
H84A C84 H84C 109.5 . . ?
H84B C84 H84C 109.5 . . ?
C86 C85 C76 107.2(5) . . ?
C87 C85 C76 110.1(5) . . ?
C87 C85 C86 106.6(5) . . ?
C87 C85 C88 107.5(5) . . ?
C88 C85 C76 115.1(5) . . ?
C88 C85 C86 110.1(5) . . ?
C85 C86 H86A 109.5 . . ?
C85 C86 H86B 109.5 . . ?
C85 C86 H86C 109.5 . . ?
H86A C86 H86B 109.5 . . ?
H86A C86 H86C 109.5 . . ?
H86B C86 H86C 109.5 . . ?
C85 C87 H87A 109.5 . . ?
C85 C87 H87B 109.5 . . ?
C85 C87 H87C 109.5 . . ?
H87A C87 H87B 109.5 . . ?
H87A C87 H87C 109.5 . . ?
H87B C87 H87C 109.5 . . ?
C85 C88 H88A 109.5 . . ?
C85 C88 H88B 109.5 . . ?
C85 C88 H88C 109.5 . . ?
H88A C88 H88B 109.5 . . ?
H88A C88 H88C 109.5 . . ?
H88B C88 H88C 109.5 . . ?
C90 C89 H89 124.5 . . ?
C90 C89 C93 111.0(6) . . ?
C90 C89 Tm4 75.9(3) . . ?
C93 C89 H89 124.5 . . ?
C93 C89 Tm4 79.0(4) . . ?
Tm4 C89 H89 112.6 . . ?
C89 C90 C91 105.0(6) . . ?
C89 C90 C94 126.6(6) . . ?
C89 C90 Tm4 73.5(3) . . ?
C91 C90 C94 126.7(6) . . ?
C91 C90 Tm4 74.9(3) . . ?
C94 C90 Tm4 128.0(4) . . ?
C90 C91 H91 124.1 . . ?
C90 C91 Tm4 74.4(3) . . ?
C92 C91 C90 111.8(6) . . ?
C92 C91 H91 124.1 . . ?
C92 C91 Tm4 80.0(4) . . ?
Tm4 C91 H91 113.3 . . ?
C91 C92 C93 105.9(6) . . ?
C91 C92 C98 119.9(6) . . ?
C91 C92 Tm4 70.2(3) . . ?
C93 C92 C98 133.6(6) . . ?
C93 C92 Tm4 73.1(3) . . ?
C98 C92 Tm4 127.3(4) . . ?
C89 C93 C92 106.2(6) . . ?
C89 C93 C102 116.9(6) . . ?
C89 C93 Tm4 70.2(3) . . ?
C92 C93 C102 132.9(6) . . ?
C92 C93 Tm4 76.7(3) . . ?
C102 C93 Tm4 134.2(4) . . ?
C90 C94 C95 107.4(6) . . ?
C96 C94 C90 112.5(6) . . ?
C96 C94 C95 110.2(7) . . ?
C96 C94 C97 106.9(6) . . ?
C97 C94 C90 111.4(6) . . ?
C97 C94 C95 108.4(6) . . ?
C94 C95 H95A 109.5 . . ?
C94 C95 H95B 109.5 . . ?
C94 C95 H95C 109.5 . . ?
H95A C95 H95B 109.5 . . ?
H95A C95 H95C 109.5 . . ?
H95B C95 H95C 109.5 . . ?
C94 C96 H96A 109.5 . . ?
C94 C96 H96B 109.5 . . ?
C94 C96 H96C 109.5 . . ?
H96A C96 H96B 109.5 . . ?
H96A C96 H96C 109.5 . . ?
H96B C96 H96C 109.5 . . ?
C94 C97 H97A 109.5 . . ?
C94 C97 H97B 109.5 . . ?
C94 C97 H97C 109.5 . . ?
H97A C97 H97B 109.5 . . ?
H97A C97 H97C 109.5 . . ?
H97B C97 H97C 109.5 . . ?
C99 C98 C92 109.9(6) . . ?
C100 C98 C92 111.1(6) . . ?
C100 C98 C99 105.3(6) . . ?
C100 C98 C101 106.6(6) . . ?
C101 C98 C92 114.5(6) . . ?
C101 C98 C99 109.1(6) . . ?
C98 C99 H99A 109.5 . . ?
C98 C99 H99B 109.5 . . ?
C98 C99 H99C 109.5 . . ?
H99A C99 H99B 109.5 . . ?
H99A C99 H99C 109.5 . . ?
H99B C99 H99C 109.5 . . ?
C98 C100 H10G 109.5 . . ?
C98 C100 H10H 109.5 . . ?
C98 C100 H10I 109.5 . . ?
H10G C100 H10H 109.5 . . ?
H10G C100 H10I 109.5 . . ?
H10H C100 H10I 109.5 . . ?
C98 C101 H10D 109.5 . . ?
C98 C101 H10E 109.5 . . ?
C98 C101 H10F 109.5 . . ?
H10D C101 H10E 109.5 . . ?
H10D C101 H10F 109.5 . . ?
H10E C101 H10F 109.5 . . ?
C103 C102 C93 106.0(6) . . ?
C104 C102 C93 112.0(5) . . ?
C104 C102 C103 106.5(6) . . ?
C104 C102 C105 106.3(6) . . ?
C105 C102 C93 115.2(6) . . ?
C105 C102 C103 110.5(6) . . ?
C102 C103 H10M 109.5 . . ?
C102 C103 H10N 109.5 . . ?
C102 C103 H10O 109.5 . . ?
H10M C103 H10N 109.5 . . ?
H10M C103 H10O 109.5 . . ?
H10N C103 H10O 109.5 . . ?
C102 C104 H10A 109.5 . . ?
C102 C104 H10B 109.5 . . ?
C102 C104 H10C 109.5 . . ?
H10A C104 H10B 109.5 . . ?
H10A C104 H10C 109.5 . . ?
H10B C104 H10C 109.5 . . ?
C102 C105 H10J 109.5 . . ?
C102 C105 H10K 109.5 . . ?
C102 C105 H10L 109.5 . . ?
H10J C105 H10K 109.5 . . ?
H10J C105 H10L 109.5 . . ?
H10K C105 H10L 109.5 . . ?
C107 C106 C111 126.2(6) . . ?
C107 C106 Tm4 73.6(3) . . ?
C110 C106 C107 105.0(6) . . ?
C110 C106 C111 125.2(5) . . ?
C110 C106 Tm4 73.6(3) . . ?
C111 C106 Tm4 134.2(4) . . ?
C106 C107 H107 124.6 . . ?
C106 C107 Tm4 75.6(3) . . ?
C108 C107 C106 110.8(6) . . ?
C108 C107 H107 124.6 . . ?
C108 C107 Tm4 77.2(4) . . ?
Tm4 C107 H107 114.5 . . ?
C107 C108 C109 106.4(6) . . ?
C107 C108 C115 120.1(6) . . ?
C107 C108 Tm4 72.4(3) . . ?
C109 C108 C115 133.3(6) . . ?
C109 C108 Tm4 73.8(3) . . ?
C115 C108 Tm4 123.1(4) . . ?
C108 C109 C119 133.2(6) . . ?
C108 C109 Tm4 75.6(3) . . ?
C110 C109 C108 107.2(6) . . ?
C110 C109 C119 118.2(6) . . ?
C110 C109 Tm4 73.1(3) . . ?
C119 C109 Tm4 126.7(4) . . ?
C106 C110 C109 110.6(6) . . ?
C106 C110 H110 124.7 . . ?
C106 C110 Tm4 75.8(3) . . ?
C109 C110 H110 124.7 . . ?
C109 C110 Tm4 76.3(3) . . ?
Tm4 C110 H110 115.0 . . ?
C106 C111 C112 113.4(5) . . ?
C106 C111 C113 107.0(5) . . ?
C106 C111 C114 112.1(5) . . ?
C113 C111 C112 107.9(6) . . ?
C113 C111 C114 107.1(6) . . ?
C114 C111 C112 109.1(6) . . ?
C111 C112 H11A 109.5 . . ?
C111 C112 H11B 109.5 . . ?
C111 C112 H11C 109.5 . . ?
H11A C112 H11B 109.5 . . ?
H11A C112 H11C 109.5 . . ?
H11B C112 H11C 109.5 . . ?
C111 C113 H11G 109.5 . . ?
C111 C113 H11H 109.5 . . ?
C111 C113 H11I 109.5 . . ?
H11G C113 H11H 109.5 . . ?
H11G C113 H11I 109.5 . . ?
H11H C113 H11I 109.5 . . ?
C111 C114 H11D 109.5 . . ?
C111 C114 H11E 109.5 . . ?
C111 C114 H11F 109.5 . . ?
H11D C114 H11E 109.5 . . ?
H11D C114 H11F 109.5 . . ?
H11E C114 H11F 109.5 . . ?
C116 C115 C108 109.2(6) . . ?
C117 C115 C108 112.1(6) . . ?
C117 C115 C116 107.2(6) . . ?
C117 C115 C118 110.0(6) . . ?
C118 C115 C108 111.9(6) . . ?
C118 C115 C116 106.2(6) . . ?
C115 C116 H11P 109.5 . . ?
C115 C116 H11Q 109.5 . . ?
C115 C116 H11R 109.5 . . ?
H11P C116 H11Q 109.5 . . ?
H11P C116 H11R 109.5 . . ?
H11Q C116 H11R 109.5 . . ?
C115 C117 H11J 109.5 . . ?
C115 C117 H11K 109.5 . . ?
C115 C117 H11L 109.5 . . ?
H11J C117 H11K 109.5 . . ?
H11J C117 H11L 109.5 . . ?
H11K C117 H11L 109.5 . . ?
C115 C118 H11M 109.5 . . ?
C115 C118 H11N 109.5 . . ?
C115 C118 H11O 109.5 . . ?
H11M C118 H11N 109.5 . . ?
H11M C118 H11O 109.5 . . ?
H11N C118 H11O 109.5 . . ?
C109 C119 C121 107.0(5) . . ?
C120 C119 C109 116.9(6) . . ?
C120 C119 C121 108.9(5) . . ?
C120 C119 C122 106.0(6) . . ?
C122 C119 C109 111.9(5) . . ?
C122 C119 C121 105.5(6) . . ?
C119 C120 H12G 109.5 . . ?
C119 C120 H12H 109.5 . . ?
C119 C120 H12I 109.5 . . ?
H12G C120 H12H 109.5 . . ?
H12G C120 H12I 109.5 . . ?
H12H C120 H12I 109.5 . . ?
C119 C121 H12A 109.5 . . ?
C119 C121 H12B 109.5 . . ?
C119 C121 H12C 109.5 . . ?
H12A C121 H12B 109.5 . . ?
H12A C121 H12C 109.5 . . ?
H12B C121 H12C 109.5 . . ?
C119 C122 H12D 109.5 . . ?
C119 C122 H12E 109.5 . . ?
C119 C122 H12F 109.5 . . ?
H12D C122 H12E 109.5 . . ?
H12D C122 H12F 109.5 . . ?
H12E C122 H12F 109.5 . . ?
C3 O1 Tm1 139.9(4) . . ?
C3 O2 Tm3 122.9(4) . . ?
C1 O3 Tm1 140.5(4) . . ?
C1 O4 Tm2 119.5(4) . . ?
C2 O5 Tm2 107.0(3) . . ?
C2 O5 Tm3 118.4(3) . . ?
Tm3 O5 Tm2 128.48(16) . . ?
C4 O6 Tm2 119.0(4) . . ?
C11 O7 Tm2 87.1(3) . . ?
C11 O7 Tm3 84.9(3) . . ?
Tm2 O7 Tm3 106.34(14) . . ?
C11 O8 C13 119.6(5) . . ?
C11 O8 Tm3 86.8(3) . . ?
C13 O8 Tm3 113.9(3) . . ?
C11 O9 Tm2 90.2(4) . . ?
C12 O10 Tm3 135.3(4) . . ?
C12 O11 Tm4 133.9(4) . . ?
C14 O12 Tm4 133.0(4) . . ?
C21 Tm1 C25 29.75(17) . . ?
C22 Tm1 C21 30.62(17) . . ?
C22 Tm1 C25 49.70(18) . . ?
C22 Tm1 C39 150.17(18) . . ?
C22 Tm1 C40 137.68(18) . . ?
C23 Tm1 C21 51.23(18) . . ?
C23 Tm1 C22 30.88(18) . . ?
C23 Tm1 C24 31.24(17) . . ?
C23 Tm1 C25 50.86(17) . . ?
C23 Tm1 C38 154.53(18) . . ?
C23 Tm1 C39 123.58(18) . . ?
C23 Tm1 C40 106.94(18) . . ?
C23 Tm1 C41 118.07(18) . . ?
C23 Tm1 C42 148.39(18) . . ?
C24 Tm1 C21 50.01(18) . . ?
C24 Tm1 C22 50.25(19) . . ?
C24 Tm1 C25 30.14(17) . . ?
C24 Tm1 C38 140.39(18) . . ?
C24 Tm1 C39 119.45(18) . . ?
C24 Tm1 C40 92.04(18) . . ?
C24 Tm1 C41 91.18(18) . . ?
C38 Tm1 C21 152.62(17) . . ?
C38 Tm1 C22 169.04(18) . . ?
C38 Tm1 C25 139.85(17) . . ?
C38 Tm1 C39 31.01(16) . . ?
C38 Tm1 C40 50.54(17) . . ?
C39 Tm1 C21 168.39(16) . . ?
C39 Tm1 C25 138.77(17) . . ?
C39 Tm1 C40 30.13(15) . . ?
C40 Tm1 C21 138.28(17) . . ?
C40 Tm1 C25 108.67(17) . . ?
C41 Tm1 C21 120.55(17) . . ?
C41 Tm1 C22 140.47(18) . . ?
C41 Tm1 C25 93.31(18) . . ?
C41 Tm1 C38 50.49(17) . . ?
C41 Tm1 C39 50.32(16) . . ?
C41 Tm1 C40 30.64(16) . . ?
C42 Tm1 C21 126.06(17) . . ?
C42 Tm1 C22 156.57(18) . . ?
C42 Tm1 C24 118.57(18) . . ?
C42 Tm1 C25 109.24(17) . . ?
C42 Tm1 C38 30.80(16) . . ?
C42 Tm1 C39 51.31(17) . . ?
C42 Tm1 C40 51.34(18) . . ?
C42 Tm1 C41 31.16(17) . . ?
O1 Tm1 C21 105.99(15) . . ?
O1 Tm1 C22 81.15(16) . . ?
O1 Tm1 C23 87.67(16) . . ?
O1 Tm1 C24 118.64(16) . . ?
O1 Tm1 C25 130.84(16) . . ?
O1 Tm1 C38 89.12(15) . . ?
O1 Tm1 C39 83.12(15) . . ?
O1 Tm1 C40 108.04(15) . . ?
O1 Tm1 C41 133.35(15) . . ?
O1 Tm1 C42 119.07(16) . . ?
O3 Tm1 C21 81.18(16) . . ?
O3 Tm1 C22 90.49(17) . . ?
O3 Tm1 C23 121.11(17) . . ?
O3 Tm1 C24 131.09(17) . . ?
O3 Tm1 C25 104.16(16) . . ?
O3 Tm1 C38 81.76(16) . . ?
O3 Tm1 C39 108.80(15) . . ?
O3 Tm1 C40 131.83(15) . . ?
O3 Tm1 C41 115.27(16) . . ?
O3 Tm1 C42 85.10(16) . . ?
O3 Tm1 O1 72.84(13) . . ?
C55 Tm2 C11 99.57(18) . . ?
C55 Tm2 C57 52.71(18) . . ?
C55 Tm2 C58 52.65(19) . . ?
C56 Tm2 C11 130.61(18) . . ?
C56 Tm2 C55 31.60(18) . . ?
C56 Tm2 C57 31.36(18) . . ?
C56 Tm2 C58 52.0(2) . . ?
C56 Tm2 C59 51.1(2) . . ?
C57 Tm2 C11 143.63(19) . . ?
C57 Tm2 C58 31.8(2) . . ?
C58 Tm2 C11 114.47(19) . . ?
C59 Tm2 C11 91.79(18) . . ?
C59 Tm2 C55 30.89(18) . . ?
C59 Tm2 C57 52.08(19) . . ?
C59 Tm2 C58 31.83(17) . . ?
O4 Tm2 C11 122.46(16) . . ?
O4 Tm2 C55 135.28(16) . . ?
O4 Tm2 C56 106.43(16) . . ?
O4 Tm2 C57 82.80(16) . . ?
O4 Tm2 C58 92.89(16) . . ?
O4 Tm2 C59 124.63(16) . . ?
O4 Tm2 O5 69.29(13) . . ?
O4 Tm2 O6 76.57(14) . . ?
O4 Tm2 O7 133.88(14) . . ?
O4 Tm2 O9 110.25(14) . . ?
O5 Tm2 C11 66.50(15) . . ?
O5 Tm2 C55 150.86(16) . . ?
O5 Tm2 C56 147.13(18) . . ?
O5 Tm2 C57 149.05(16) . . ?
O5 Tm2 C58 155.91(17) . . ?
O5 Tm2 C59 158.06(16) . . ?
O5 Tm2 O6 65.80(14) . . ?
O5 Tm2 O7 65.11(13) . . ?
O5 Tm2 O9 79.86(13) . . ?
O6 Tm2 C11 114.47(17) . . ?
O6 Tm2 C55 100.94(17) . . ?
O6 Tm2 C56 81.42(18) . . ?
O6 Tm2 C57 95.57(18) . . ?
O6 Tm2 C58 127.34(18) . . ?
O6 Tm2 C59 130.57(17) . . ?
O6 Tm2 O7 90.75(14) . . ?
O7 Tm2 C11 27.99(15) . . ?
O7 Tm2 C55 90.39(17) . . ?
O7 Tm2 C56 115.34(16) . . ?
O7 Tm2 C57 143.10(16) . . ?
O7 Tm2 C58 127.91(17) . . ?
O7 Tm2 C59 97.40(16) . . ?
O9 Tm2 C11 28.05(15) . . ?
O9 Tm2 C55 99.73(17) . . ?
O9 Tm2 C56 129.28(17) . . ?
O9 Tm2 C57 123.84(18) . . ?
O9 Tm2 C58 92.04(17) . . ?
O9 Tm2 C59 79.15(17) . . ?
O9 Tm2 O6 140.27(14) . . ?
O9 Tm2 O7 55.54(13) . . ?
C72 Tm3 C11 119.34(17) . . ?
C72 Tm3 C75 51.31(19) . . ?
C72 Tm3 C76 31.24(18) . . ?
C72 Tm3 O7 119.20(15) . . ?
C72 Tm3 O8 95.01(15) . . ?
C73 Tm3 C11 150.47(17) . . ?
C73 Tm3 C72 31.36(17) . . ?
C73 Tm3 C75 52.05(19) . . ?
C73 Tm3 C76 52.33(18) . . ?
C73 Tm3 O7 142.39(15) . . ?
C73 Tm3 O8 126.00(15) . . ?
C74 Tm3 C11 143.23(18) . . ?
C74 Tm3 C72 50.86(19) . . ?
C74 Tm3 C73 31.02(18) . . ?
C74 Tm3 C75 31.21(18) . . ?
C74 Tm3 C76 51.53(18) . . ?
C74 Tm3 O7 120.96(16) . . ?
C74 Tm3 O8 136.41(15) . . ?
C75 Tm3 C11 112.33(19) . . ?
C75 Tm3 O7 92.41(16) . . ?
C76 Tm3 C11 100.53(18) . . ?
C76 Tm3 C75 31.28(18) . . ?
C76 Tm3 O7 91.34(16) . . ?
C76 Tm3 O8 85.04(15) . . ?
O2 Tm3 C11 129.30(14) . . ?
O2 Tm3 C72 110.71(16) . . ?
O2 Tm3 C73 80.16(15) . . ?
O2 Tm3 C74 76.93(16) . . ?
O2 Tm3 C75 104.40(17) . . ?
O2 Tm3 C76 127.84(16) . . ?
O2 Tm3 O5 68.58(13) . . ?
O2 Tm3 O7 126.32(12) . . ?
O2 Tm3 O8 146.59(12) . . ?
O5 Tm3 C11 62.29(15) . . ?
O5 Tm3 C72 174.96(17) . . ?
O5 Tm3 C73 146.40(16) . . ?
O5 Tm3 C74 124.70(16) . . ?
O5 Tm3 C75 123.73(17) . . ?
O5 Tm3 C76 145.26(17) . . ?
O5 Tm3 O7 59.92(12) . . ?
O5 Tm3 O8 87.59(12) . . ?
O7 Tm3 C11 25.15(13) . . ?
O8 Tm3 C11 27.41(13) . . ?
O8 Tm3 C75 108.35(16) . . ?
O8 Tm3 O7 46.66(12) . . ?
O10 Tm3 C11 79.35(16) . . ?
O10 Tm3 C72 86.19(17) . . ?
O10 Tm3 C73 96.84(17) . . ?
O10 Tm3 C74 127.80(17) . . ?
O10 Tm3 C75 136.83(17) . . ?
O10 Tm3 C76 107.63(17) . . ?
O10 Tm3 O2 97.02(14) . . ?
O10 Tm3 O5 98.85(14) . . ?
O10 Tm3 O7 104.45(14) . . ?
O10 Tm3 O8 62.75(14) . . ?
C89 Tm4 C90 30.58(18) . . ?
C89 Tm4 C91 49.7(2) . . ?
C89 Tm4 C92 50.07(19) . . ?
C89 Tm4 C93 30.84(18) . . ?
C89 Tm4 C106 94.2(2) . . ?
C89 Tm4 C107 94.2(2) . . ?
C89 Tm4 C108 120.9(2) . . ?
C89 Tm4 C109 143.2(2) . . ?
C89 Tm4 C110 122.0(2) . . ?
C90 Tm4 C91 30.76(18) . . ?
C90 Tm4 C92 50.69(19) . . ?
C90 Tm4 C93 51.1(2) . . ?
C90 Tm4 C106 110.7(2) . . ?
C90 Tm4 C107 121.8(2) . . ?
C90 Tm4 C108 150.9(2) . . ?
C90 Tm4 C109 158.46(19) . . ?
C91 Tm4 C92 29.80(18) . . ?
C91 Tm4 C93 49.7(2) . . ?
C91 Tm4 C106 140.99(19) . . ?
C91 Tm4 C108 154.06(19) . . ?
C91 Tm4 C109 167.06(19) . . ?
C93 Tm4 C92 30.18(18) . . ?
C106 Tm4 C92 138.69(19) . . ?
C106 Tm4 C93 108.5(2) . . ?
C106 Tm4 C108 51.09(19) . . ?
C106 Tm4 C109 51.05(19) . . ?
C107 Tm4 C91 141.6(2) . . ?
C107 Tm4 C92 119.9(2) . . ?
C107 Tm4 C93 93.1(2) . . ?
C107 Tm4 C106 30.84(17) . . ?
C107 Tm4 C108 30.38(19) . . ?
C107 Tm4 C109 50.2(2) . . ?
C108 Tm4 C92 124.3(2) . . ?
C108 Tm4 C93 108.5(2) . . ?
C109 Tm4 C92 149.8(2) . . ?
C109 Tm4 C93 139.0(2) . . ?
C109 Tm4 C108 30.59(18) . . ?
C110 Tm4 C90 127.86(19) . . ?
C110 Tm4 C91 154.66(19) . . ?
C110 Tm4 C92 169.0(2) . . ?
C110 Tm4 C93 138.9(2) . . ?
C110 Tm4 C106 30.56(18) . . ?
C110 Tm4 C107 49.95(19) . . ?
C110 Tm4 C108 50.34(19) . . ?
C110 Tm4 C109 30.60(17) . . ?
O11 Tm4 C89 107.45(17) . . ?
O11 Tm4 C90 79.91(17) . . ?
O11 Tm4 C91 83.79(17) . . ?
O11 Tm4 C92 112.26(17) . . ?
O11 Tm4 C93 129.97(17) . . ?
O11 Tm4 C106 96.50(16) . . ?
O11 Tm4 C107 125.29(16) . . ?
O11 Tm4 C108 120.79(17) . . ?
O11 Tm4 C109 90.31(16) . . ?
O11 Tm4 C110 76.48(17) . . ?
O12 Tm4 C89 129.98(17) . . ?
O12 Tm4 C90 112.16(18) . . ?
O12 Tm4 C91 83.29(17) . . ?
O12 Tm4 C92 81.05(17) . . ?
O12 Tm4 C93 108.05(18) . . ?
O12 Tm4 C106 135.23(17) . . ?
O12 Tm4 C107 123.13(18) . . ?
O12 Tm4 C108 93.01(18) . . ?
O12 Tm4 C109 84.27(17) . . ?
O12 Tm4 C110 107.85(17) . . ?
O12 Tm4 O11 78.82(15) . . ?
H12J C123 H12K 109.5 . . ?
H12J C123 H12L 109.5 . . ?
H12K C123 H12L 109.5 . . ?
C124 C123 H12J 109.5 . . ?
C124 C123 H12K 109.5 . . ?
C124 C123 H12L 109.5 . . ?
C123 C124 H12M 108.9 . . ?
C123 C124 H12N 108.9 . . ?
H12M C124 H12N 107.7 . . ?
C125 C124 C123 113.2(16) . . ?
C125 C124 H12M 108.9 . . ?
C125 C124 H12N 108.9 . . ?
C124 C125 H12O 110.3 . . ?
C124 C125 H12P 110.3 . . ?
C124 C125 C126 107.2(16) . . ?
H12O C125 H12P 108.5 . . ?
C126 C125 H12O 110.3 . . ?
C126 C125 H12P 110.3 . . ?
C125 C126 H12Q 112.5 . . ?
C125 C126 H12R 112.5 . . ?
C125 C126 C127 96.3(15) . . ?
H12Q C126 H12R 110.0 . . ?
C127 C126 H12Q 112.5 . . ?
C127 C126 H12R 112.5 . . ?
C126 C127 H12S 109.5 . . ?
C126 C127 H12T 109.5 . . ?
C126 C127 H12U 109.5 . . ?
H12S C127 H12T 109.5 . . ?
H12S C127 H12U 109.5 . . ?
H12T C127 H12U 109.5 . . ?

loop_
_geom_bond_atom_site_label_1
_geom_bond_atom_site_label_2
_geom_bond_distance
_geom_bond_site_symmetry_2
_geom_bond_publ_flag
C1 C2 1.572(8) . ?
C1 O3 1.243(6) . ?
C1 O4 1.263(7) . ?
C2 C3 1.544(8) . ?
C2 C4 1.572(8) . ?
C2 O5 1.405(6) . ?
C3 O1 1.242(6) . ?
C3 O2 1.276(6) . ?
C4 C5 1.467(8) . ?
C4 O6 1.242(7) . ?
C5 C6 1.403(8) . ?
C5 C10 1.392(8) . ?
C6 H6 0.9500 . ?
C6 C7 1.372(9) . ?
C7 H7 0.9500 . ?
C7 C8 1.354(10) . ?
C8 H8 0.9500 . ?
C8 C9 1.403(10) . ?
C9 H9 0.9500 . ?
C9 C10 1.383(9) . ?
C10 H10 0.9500 . ?
C11 O7 1.251(7) . ?
C11 O8 1.351(7) . ?
C11 O9 1.252(7) . ?
C11 Tm2 2.661(6) . ?
C11 Tm3 2.931(6) . ?
C12 C13 1.452(8) . ?
C12 O10 1.294(7) . ?
C12 O11 1.258(7) . ?
C13 C14 1.365(8) . ?
C13 O8 1.435(6) . ?
C14 C15 1.483(8) . ?
C14 O12 1.300(7) . ?
C15 C16 1.411(8) . ?
C15 C20 1.381(8) . ?
C16 H16 0.9500 . ?
C16 C17 1.377(9) . ?
C17 H17 0.9500 . ?
C17 C18 1.372(10) . ?
C18 H18 0.9500 . ?
C18 C19 1.381(10) . ?
C19 H19 0.9500 . ?
C19 C20 1.375(9) . ?
C20 H20 0.9500 . ?
C21 C22 1.434(8) . ?
C21 C25 1.429(8) . ?
C21 C26 1.550(8) . ?
C21 Tm1 2.774(6) . ?
C22 H22 0.9500 . ?
C22 C23 1.390(8) . ?
C22 Tm1 2.632(6) . ?
C23 C24 1.403(8) . ?
C23 C30 1.552(8) . ?
C23 Tm1 2.587(6) . ?
C24 H24 0.9500 . ?
C24 C25 1.417(8) . ?
C24 Tm1 2.623(6) . ?
C25 C34 1.570(8) . ?
C25 Tm1 2.791(6) . ?
C26 C27 1.536(8) . ?
C26 C28 1.544(8) . ?
C26 C29 1.540(9) . ?
C27 H27A 0.9800 . ?
C27 H27B 0.9800 . ?
C27 H27C 0.9800 . ?
C28 H28A 0.9800 . ?
C28 H28B 0.9800 . ?
C28 H28C 0.9800 . ?
C29 H29A 0.9800 . ?
C29 H29B 0.9800 . ?
C29 H29C 0.9800 . ?
C30 C31 1.526(8) . ?
C30 C32 1.530(9) . ?
C30 C33 1.526(9) . ?
C31 H31A 0.9800 . ?
C31 H31B 0.9800 . ?
C31 H31C 0.9800 . ?
C32 H32A 0.9800 . ?
C32 H32B 0.9800 . ?
C32 H32C 0.9800 . ?
C33 H33A 0.9800 . ?
C33 H33B 0.9800 . ?
C33 H33C 0.9800 . ?
C34 C35 1.541(9) . ?
C34 C36 1.520(9) . ?
C34 C37 1.508(8) . ?
C35 H35A 0.9800 . ?
C35 H35B 0.9800 . ?
C35 H35C 0.9800 . ?
C36 H36A 0.9800 . ?
C36 H36B 0.9800 . ?
C36 H36C 0.9800 . ?
C37 H37A 0.9800 . ?
C37 H37B 0.9800 . ?
C37 H37C 0.9800 . ?
C38 H38 0.9500 . ?
C38 C39 1.443(8) . ?
C38 C42 1.391(7) . ?
C38 Tm1 2.624(6) . ?
C39 C40 1.435(7) . ?
C39 C43 1.538(7) . ?
C39 Tm1 2.755(5) . ?
C40 C41 1.430(8) . ?
C40 C47 1.568(8) . ?
C40 Tm1 2.766(6) . ?
C41 H41 0.9500 . ?
C41 C42 1.406(8) . ?
C41 Tm1 2.623(6) . ?
C42 C51 1.550(8) . ?
C42 Tm1 2.614(6) . ?
C43 C44 1.545(8) . ?
C43 C45 1.532(8) . ?
C43 C46 1.537(8) . ?
C44 H44A 0.9800 . ?
C44 H44B 0.9800 . ?
C44 H44C 0.9800 . ?
C45 H45A 0.9800 . ?
C45 H45B 0.9800 . ?
C45 H45C 0.9800 . ?
C46 H46A 0.9800 . ?
C46 H46B 0.9800 . ?
C46 H46C 0.9800 . ?
C47 C48 1.541(8) . ?
C47 C49 1.515(8) . ?
C47 C50 1.549(8) . ?
C48 H48A 0.9800 . ?
C48 H48B 0.9800 . ?
C48 H48C 0.9800 . ?
C49 H49A 0.9800 . ?
C49 H49B 0.9800 . ?
C49 H49C 0.9800 . ?
C50 H50A 0.9800 . ?
C50 H50B 0.9800 . ?
C50 H50C 0.9800 . ?
C51 C52 1.517(8) . ?
C51 C53 1.532(8) . ?
C51 C54 1.516(8) . ?
C52 H52A 0.9800 . ?
C52 H52B 0.9800 . ?
C52 H52C 0.9800 . ?
C53 H53A 0.9800 . ?
C53 H53B 0.9800 . ?
C53 H53C 0.9800 . ?
C54 H54A 0.9800 . ?
C54 H54B 0.9800 . ?
C54 H54C 0.9800 . ?
C55 C56 1.419(8) . ?
C55 C59 1.391(8) . ?
C55 C60 1.534(8) . ?
C55 Tm2 2.625(6) . ?
C56 H56 0.9500 . ?
C56 C57 1.409(8) . ?
C56 Tm2 2.584(6) . ?
C57 C58 1.442(9) . ?
C57 C64 1.544(8) . ?
C57 Tm2 2.629(6) . ?
C58 C59 1.434(8) . ?
C58 C68 1.542(9) . ?
C58 Tm2 2.632(6) . ?
C59 H59 0.9500 . ?
C59 Tm2 2.597(6) . ?
C60 C61 1.508(9) . ?
C60 C62 1.516(9) . ?
C60 C63 1.525(9) . ?
C61 H61A 0.9800 . ?
C61 H61B 0.9800 . ?
C61 H61C 0.9800 . ?
C62 H62A 0.9800 . ?
C62 H62B 0.9800 . ?
C62 H62C 0.9800 . ?
C63 H63A 0.9800 . ?
C63 H63B 0.9800 . ?
C63 H63C 0.9800 . ?
C64 C65 1.550(9) . ?
C64 C66 1.536(10) . ?
C64 C67 1.544(9) . ?
C65 H65A 0.9800 . ?
C65 H65B 0.9800 . ?
C65 H65C 0.9800 . ?
C66 H66A 0.9800 . ?
C66 H66B 0.9800 . ?
C66 H66C 0.9800 . ?
C67 H67A 0.9800 . ?
C67 H67B 0.9800 . ?
C67 H67C 0.9800 . ?
C68 C69 1.529(9) . ?
C68 C70 1.540(9) . ?
C68 C71 1.525(9) . ?
C69 H69A 0.9800 . ?
C69 H69B 0.9800 . ?
C69 H69C 0.9800 . ?
C70 H70A 0.9800 . ?
C70 H70B 0.9800 . ?
C70 H70C 0.9800 . ?
C71 H71A 0.9800 . ?
C71 H71B 0.9800 . ?
C71 H71C 0.9800 . ?
C72 H72 0.9500 . ?
C72 C73 1.414(8) . ?
C72 C76 1.424(8) . ?
C72 Tm3 2.620(5) . ?
C73 C74 1.396(8) . ?
C73 C77 1.537(8) . ?
C73 Tm3 2.614(6) . ?
C74 H74 0.9500 . ?
C74 C75 1.423(8) . ?
C74 Tm3 2.606(6) . ?
C75 C76 1.441(8) . ?
C75 C81 1.555(9) . ?
C75 Tm3 2.679(6) . ?
C76 C85 1.554(8) . ?
C76 Tm3 2.665(5) . ?
C77 C78 1.546(8) . ?
C77 C79 1.520(9) . ?
C77 C80 1.530(8) . ?
C78 H78A 0.9800 . ?
C78 H78B 0.9800 . ?
C78 H78C 0.9800 . ?
C79 H79A 0.9800 . ?
C79 H79B 0.9800 . ?
C79 H79C 0.9800 . ?
C80 H80A 0.9800 . ?
C80 H80B 0.9800 . ?
C80 H80C 0.9800 . ?
C81 C82 1.536(8) . ?
C81 C83 1.536(9) . ?
C81 C84 1.545(9) . ?
C82 H82A 0.9800 . ?
C82 H82B 0.9800 . ?
C82 H82C 0.9800 . ?
C83 H83A 0.9800 . ?
C83 H83B 0.9800 . ?
C83 H83C 0.9800 . ?
C84 H84A 0.9800 . ?
C84 H84B 0.9800 . ?
C84 H84C 0.9800 . ?
C85 C86 1.546(8) . ?
C85 C87 1.528(9) . ?
C85 C88 1.544(9) . ?
C86 H86A 0.9800 . ?
C86 H86B 0.9800 . ?
C86 H86C 0.9800 . ?
C87 H87A 0.9800 . ?
C87 H87B 0.9800 . ?
C87 H87C 0.9800 . ?
C88 H88A 0.9800 . ?
C88 H88B 0.9800 . ?
C88 H88C 0.9800 . ?
C89 H89 0.9500 . ?
C89 C90 1.402(8) . ?
C89 C93 1.440(9) . ?
C89 Tm4 2.643(6) . ?
C90 C91 1.420(8) . ?
C90 C94 1.522(9) . ?
C90 Tm4 2.673(6) . ?
C91 H91 0.9500 . ?
C91 C92 1.415(9) . ?
C91 Tm4 2.679(6) . ?
C92 C93 1.448(9) . ?
C92 C98 1.550(9) . ?
C92 Tm4 2.804(6) . ?
C93 C102 1.557(9) . ?
C93 Tm4 2.757(6) . ?
C94 C95 1.524(9) . ?
C94 C96 1.516(10) . ?
C94 C97 1.520(9) . ?
C95 H95A 0.9800 . ?
C95 H95B 0.9800 . ?
C95 H95C 0.9800 . ?
C96 H96A 0.9800 . ?
C96 H96B 0.9800 . ?
C96 H96C 0.9800 . ?
C97 H97A 0.9800 . ?
C97 H97B 0.9800 . ?
C97 H97C 0.9800 . ?
C98 C99 1.542(9) . ?
C98 C100 1.528(9) . ?
C98 C101 1.531(9) . ?
C99 H99A 0.9800 . ?
C99 H99B 0.9800 . ?
C99 H99C 0.9800 . ?
C100 H10G 0.9800 . ?
C100 H10H 0.9800 . ?
C100 H10I 0.9800 . ?
C101 H10D 0.9800 . ?
C101 H10E 0.9800 . ?
C101 H10F 0.9800 . ?
C102 C103 1.545(10) . ?
C102 C104 1.528(9) . ?
C102 C105 1.534(10) . ?
C103 H10M 0.9800 . ?
C103 H10N 0.9800 . ?
C103 H10O 0.9800 . ?
C104 H10A 0.9800 . ?
C104 H10B 0.9800 . ?
C104 H10C 0.9800 . ?
C105 H10J 0.9800 . ?
C105 H10K 0.9800 . ?
C105 H10L 0.9800 . ?
C106 C107 1.429(8) . ?
C106 C110 1.415(8) . ?
C106 C111 1.510(8) . ?
C106 Tm4 2.699(6) . ?
C107 H107 0.9500 . ?
C107 C108 1.419(9) . ?
C107 Tm4 2.674(6) . ?
C108 C109 1.437(9) . ?
C108 C115 1.557(9) . ?
C108 Tm4 2.735(6) . ?
C109 C110 1.421(8) . ?
C109 C119 1.548(9) . ?
C109 Tm4 2.712(6) . ?
C110 H110 0.9500 . ?
C110 Tm4 2.671(5) . ?
C111 C112 1.531(9) . ?
C111 C113 1.521(9) . ?
C111 C114 1.523(9) . ?
C112 H11A 0.9800 . ?
C112 H11B 0.9800 . ?
C112 H11C 0.9800 . ?
C113 H11G 0.9800 . ?
C113 H11H 0.9800 . ?
C113 H11I 0.9800 . ?
C114 H11D 0.9800 . ?
C114 H11E 0.9800 . ?
C114 H11F 0.9800 . ?
C115 C116 1.545(10) . ?
C115 C117 1.527(9) . ?
C115 C118 1.533(9) . ?
C116 H11P 0.9800 . ?
C116 H11Q 0.9800 . ?
C116 H11R 0.9800 . ?
C117 H11J 0.9800 . ?
C117 H11K 0.9800 . ?
C117 H11L 0.9800 . ?
C118 H11M 0.9800 . ?
C118 H11N 0.9800 . ?
C118 H11O 0.9800 . ?
C119 C120 1.520(9) . ?
C119 C121 1.557(8) . ?
C119 C122 1.536(9) . ?
C120 H12G 0.9800 . ?
C120 H12H 0.9800 . ?
C120 H12I 0.9800 . ?
C121 H12A 0.9800 . ?
C121 H12B 0.9800 . ?
C121 H12C 0.9800 . ?
C122 H12D 0.9800 . ?
C122 H12E 0.9800 . ?
C122 H12F 0.9800 . ?
O1 Tm1 2.286(4) . ?
O2 Tm3 2.274(4) . ?
O3 Tm1 2.243(4) . ?
O4 Tm2 2.259(4) . ?
O5 Tm2 2.330(4) . ?
O5 Tm3 2.277(4) . ?
O6 Tm2 2.373(4) . ?
O7 Tm2 2.413(4) . ?
O7 Tm3 2.765(4) . ?
O8 Tm3 2.677(4) . ?
O9 Tm2 2.345(4) . ?
O10 Tm3 2.165(4) . ?
O11 Tm4 2.229(4) . ?
O12 Tm4 2.188(4) . ?
C123 H12J 0.9800 . ?
C123 H12K 0.9800 . ?
C123 H12L 0.9800 . ?
C123 C124 1.554(11) . ?
C124 H12M 0.9900 . ?
C124 H12N 0.9900 . ?
C124 C125 1.506(12) . ?
C125 H12O 0.9900 . ?
C125 H12P 0.9900 . ?
C125 C126 1.532(12) . ?
C126 H12Q 0.9900 . ?
C126 H12R 0.9900 . ?
C126 C127 1.547(12) . ?
C127 H12S 0.9800 . ?
C127 H12T 0.9800 . ?
C127 H12U 0.9800 . ?

loop_
_geom_torsion_atom_site_label_1
_geom_torsion_atom_site_label_2
_geom_torsion_atom_site_label_3
_geom_torsion_atom_site_label_4
_geom_torsion
_geom_torsion_site_symmetry_1
_geom_torsion_site_symmetry_2
_geom_torsion_site_symmetry_3
_geom_torsion_site_symmetry_4
_geom_torsion_publ_flag
C1 C2 C3 O1 -28.1(8) . . . . ?
C1 C2 C3 O2 151.5(5) . . . . ?
C1 C2 C4 C5 116.0(6) . . . . ?
C1 C2 C4 O6 -67.8(6) . . . . ?
C1 C2 O5 Tm2 50.0(4) . . . . ?
C1 C2 O5 Tm3 -155.2(3) . . . . ?
C2 C1 O3 Tm1 -33.4(9) . . . . ?
C2 C1 O4 Tm2 -3.8(6) . . . . ?
C2 C3 O1 Tm1 25.0(9) . . . . ?
C2 C3 O2 Tm3 -19.3(6) . . . . ?
C2 C4 C5 C6 -179.8(5) . . . . ?
C2 C4 C5 C10 0.7(9) . . . . ?
C2 C4 O6 Tm2 -6.4(6) . . . . ?
C3 C2 C4 C5 -12.3(8) . . . . ?
C3 C2 C4 O6 163.8(5) . . . . ?
C3 C2 O5 Tm2 172.2(3) . . . . ?
C3 C2 O5 Tm3 -33.0(5) . . . . ?
C4 C2 C3 O1 96.8(6) . . . . ?
C4 C2 C3 O2 -83.6(6) . . . . ?
C4 C2 O5 Tm2 -61.7(4) . . . . ?
C4 C2 O5 Tm3 93.1(4) . . . . ?
C4 C5 C6 C7 -179.1(6) . . . . ?
C4 C5 C10 C9 180.0(6) . . . . ?
C5 C4 O6 Tm2 170.2(4) . . . . ?
C5 C6 C7 C8 -1.4(10) . . . . ?
C6 C5 C10 C9 0.5(9) . . . . ?
C6 C7 C8 C9 1.4(11) . . . . ?
C7 C8 C9 C10 -0.5(11) . . . . ?
C8 C9 C10 C5 -0.5(10) . . . . ?
C10 C5 C6 C7 0.4(9) . . . . ?
C12 C13 C14 C15 177.6(5) . . . . ?
C12 C13 C14 O12 -0.2(9) . . . . ?
C12 C13 O8 C11 -104.3(6) . . . . ?
C12 C13 O8 Tm3 -3.8(5) . . . . ?
C13 C12 O10 Tm3 -4.0(8) . . . . ?
C13 C12 O11 Tm4 1.8(8) . . . . ?
C13 C14 C15 C16 40.9(9) . . . . ?
C13 C14 C15 C20 -141.7(6) . . . . ?
C13 C14 O12 Tm4 -17.6(8) . . . . ?
C14 C13 O8 C11 73.2(7) . . . . ?
C14 C13 O8 Tm3 173.6(4) . . . . ?
C14 C15 C16 C17 179.4(6) . . . . ?
C14 C15 C20 C19 179.2(6) . . . . ?
C15 C14 O12 Tm4 164.6(4) . . . . ?
C15 C16 C17 C18 1.4(11) . . . . ?
C16 C15 C20 C19 -3.3(10) . . . . ?
C16 C17 C18 C19 -3.4(12) . . . . ?
C17 C18 C19 C20 2.0(12) . . . . ?
C18 C19 C20 C15 1.4(11) . . . . ?
C20 C15 C16 C17 1.9(10) . . . . ?
C21 C22 C23 C24 1.5(7) . . . . ?
C21 C22 C23 C30 -162.4(5) . . . . ?
C21 C22 C23 Tm1 72.0(4) . . . . ?
C21 C25 C34 C35 -84.0(8) . . . . ?
C21 C25 C34 C36 159.3(7) . . . . ?
C21 C25 C34 C37 35.5(10) . . . . ?
C22 C21 C25 C24 -2.1(6) . . . . ?
C22 C21 C25 C34 156.9(6) . . . . ?
C22 C21 C25 Tm1 -63.1(4) . . . . ?
C22 C21 C26 C27 14.3(8) . . . . ?
C22 C21 C26 C28 -102.3(6) . . . . ?
C22 C21 C26 C29 132.9(6) . . . . ?
C22 C23 C24 C25 -2.8(7) . . . . ?
C22 C23 C24 Tm1 71.0(4) . . . . ?
C22 C23 C30 C31 -41.1(9) . . . . ?
C22 C23 C30 C32 77.8(7) . . . . ?
C22 C23 C30 C33 -162.8(6) . . . . ?
C23 C24 C25 C21 3.1(7) . . . . ?
C23 C24 C25 C34 -159.8(5) . . . . ?
C23 C24 C25 Tm1 68.2(4) . . . . ?
C24 C23 C30 C31 158.0(6) . . . . ?
C24 C23 C30 C32 -83.1(7) . . . . ?
C24 C23 C30 C33 36.3(8) . . . . ?
C24 C25 C34 C35 73.4(7) . . . . ?
C24 C25 C34 C36 -43.4(8) . . . . ?
C24 C25 C34 C37 -167.1(6) . . . . ?
C25 C21 C22 C23 0.4(7) . . . . ?
C25 C21 C22 Tm1 67.6(4) . . . . ?
C25 C21 C26 C27 -179.6(6) . . . . ?
C25 C21 C26 C28 63.8(9) . . . . ?
C25 C21 C26 C29 -60.9(8) . . . . ?
C26 C21 C22 C23 169.8(5) . . . . ?
C26 C21 C22 Tm1 -122.9(5) . . . . ?
C26 C21 C25 C24 -169.7(6) . . . . ?
C26 C21 C25 C34 -10.7(11) . . . . ?
C26 C21 C25 Tm1 129.3(7) . . . . ?
C30 C23 C24 C25 161.3(6) . . . . ?
C30 C23 C24 Tm1 -124.9(6) . . . . ?
C38 C39 C40 C41 -0.6(6) . . . . ?
C38 C39 C40 C47 154.9(6) . . . . ?
C38 C39 C40 Tm1 -63.0(4) . . . . ?
C38 C39 C43 C44 10.5(7) . . . . ?
C38 C39 C43 C45 131.4(6) . . . . ?
C38 C39 C43 C46 -104.7(6) . . . . ?
C38 C42 C51 C52 -125.0(7) . . . . ?
C38 C42 C51 C53 -3.4(9) . . . . ?
C38 C42 C51 C54 116.3(7) . . . . ?
C39 C38 C42 C41 3.3(7) . . . . ?
C39 C38 C42 C51 -168.1(6) . . . . ?
C39 C38 C42 Tm1 72.1(4) . . . . ?
C39 C40 C41 C42 2.8(7) . . . . ?
C39 C40 C41 Tm1 -66.0(4) . . . . ?
C39 C40 C47 C48 162.0(6) . . . . ?
C39 C40 C47 C49 39.4(9) . . . . ?
C39 C40 C47 C50 -82.8(7) . . . . ?
C40 C39 C43 C44 178.6(6) . . . . ?
C40 C39 C43 C45 -60.5(8) . . . . ?
C40 C39 C43 C46 63.4(8) . . . . ?
C40 C41 C42 C38 -3.8(7) . . . . ?
C40 C41 C42 C51 168.0(5) . . . . ?
C40 C41 C42 Tm1 -72.7(4) . . . . ?
C41 C40 C47 C48 -44.7(7) . . . . ?
C41 C40 C47 C49 -167.3(5) . . . . ?
C41 C40 C47 C50 70.5(6) . . . . ?
C41 C42 C51 C52 65.1(8) . . . . ?
C41 C42 C51 C53 -173.3(6) . . . . ?
C41 C42 C51 C54 -53.6(8) . . . . ?
C42 C38 C39 C40 -1.7(7) . . . . ?
C42 C38 C39 C43 169.2(5) . . . . ?
C42 C38 C39 Tm1 -68.6(4) . . . . ?
C43 C39 C40 C41 -170.0(6) . . . . ?
C43 C39 C40 C47 -14.4(11) . . . . ?
C43 C39 C40 Tm1 127.7(6) . . . . ?
C47 C40 C41 C42 -156.9(5) . . . . ?
C47 C40 C41 Tm1 134.4(5) . . . . ?
C55 C56 C57 C58 1.5(7) . . . . ?
C55 C56 C57 C64 -167.5(5) . . . . ?
C55 C56 C57 Tm2 68.5(4) . . . . ?
C56 C55 C59 C58 1.7(7) . . . . ?
C56 C55 C59 Tm2 -66.1(4) . . . . ?
C56 C55 C60 C61 165.8(6) . . . . ?
C56 C55 C60 C62 45.1(9) . . . . ?
C56 C55 C60 C63 -74.1(8) . . . . ?
C56 C57 C58 C59 -0.4(7) . . . . ?
C56 C57 C58 C68 -179.1(6) . . . . ?
C56 C57 C58 Tm2 65.9(4) . . . . ?
C56 C57 C64 C65 -153.7(6) . . . . ?
C56 C57 C64 C66 -33.3(8) . . . . ?
C56 C57 C64 C67 83.3(8) . . . . ?
C57 C58 C59 C55 -0.9(7) . . . . ?
C57 C58 C59 Tm2 67.1(4) . . . . ?
C57 C58 C68 C69 178.4(7) . . . . ?
C57 C58 C68 C70 -64.2(9) . . . . ?
C57 C58 C68 C71 59.9(9) . . . . ?
C58 C57 C64 C65 40.8(10) . . . . ?
C58 C57 C64 C66 161.3(7) . . . . ?
C58 C57 C64 C67 -82.2(9) . . . . ?
C59 C55 C56 C57 -2.0(7) . . . . ?
C59 C55 C56 Tm2 66.7(4) . . . . ?
C59 C55 C60 C61 -22.9(9) . . . . ?
C59 C55 C60 C62 -143.6(7) . . . . ?
C59 C55 C60 C63 97.2(8) . . . . ?
C59 C58 C68 C69 -0.2(8) . . . . ?
C59 C58 C68 C70 117.2(7) . . . . ?
C59 C58 C68 C71 -118.7(6) . . . . ?
C60 C55 C56 C57 170.9(6) . . . . ?
C60 C55 C56 Tm2 -120.4(6) . . . . ?
C60 C55 C59 C58 -171.0(6) . . . . ?
C60 C55 C59 Tm2 121.1(6) . . . . ?
C64 C57 C58 C59 166.3(6) . . . . ?
C64 C57 C58 C68 -12.4(12) . . . . ?
C64 C57 C58 Tm2 -127.4(7) . . . . ?
C68 C58 C59 C55 178.1(5) . . . . ?
C68 C58 C59 Tm2 -113.9(5) . . . . ?
C72 C73 C74 C75 -1.3(7) . . . . ?
C72 C73 C74 Tm3 68.3(4) . . . . ?
C72 C73 C77 C78 56.2(8) . . . . ?
C72 C73 C77 C79 175.2(6) . . . . ?
C72 C73 C77 C80 -62.5(7) . . . . ?
C72 C76 C85 C86 -85.1(7) . . . . ?
C72 C76 C85 C87 30.5(7) . . . . ?
C72 C76 C85 C88 152.0(5) . . . . ?
C73 C72 C76 C75 0.9(6) . . . . ?
C73 C72 C76 C85 168.5(5) . . . . ?
C73 C72 C76 Tm3 -66.9(4) . . . . ?
C73 C74 C75 C76 1.8(7) . . . . ?
C73 C74 C75 C81 -172.0(5) . . . . ?
C73 C74 C75 Tm3 68.0(4) . . . . ?
C74 C73 C77 C78 -113.3(7) . . . . ?
C74 C73 C77 C79 5.7(8) . . . . ?
C74 C73 C77 C80 128.0(6) . . . . ?
C74 C75 C76 C72 -1.6(6) . . . . ?
C74 C75 C76 C85 -166.5(6) . . . . ?
C74 C75 C76 Tm3 64.6(4) . . . . ?
C74 C75 C81 C82 118.8(6) . . . . ?
C74 C75 C81 C83 0.7(8) . . . . ?
C74 C75 C81 C84 -117.2(6) . . . . ?
C75 C76 C85 C86 78.4(8) . . . . ?
C75 C76 C85 C87 -166.1(6) . . . . ?
C75 C76 C85 C88 -44.5(9) . . . . ?
C76 C72 C73 C74 0.2(6) . . . . ?
C76 C72 C73 C77 -171.1(5) . . . . ?
C76 C72 C73 Tm3 68.2(4) . . . . ?
C76 C75 C81 C82 -53.1(9) . . . . ?
C76 C75 C81 C83 -171.2(6) . . . . ?
C76 C75 C81 C84 70.9(8) . . . . ?
C77 C73 C74 C75 170.0(5) . . . . ?
C77 C73 C74 Tm3 -120.5(6) . . . . ?
C81 C75 C76 C72 171.1(6) . . . . ?
C81 C75 C76 C85 6.2(11) . . . . ?
C81 C75 C76 Tm3 -122.6(7) . . . . ?
C89 C90 C91 C92 -4.2(7) . . . . ?
C89 C90 C91 Tm4 67.9(4) . . . . ?
C89 C90 C94 C95 57.2(9) . . . . ?
C89 C90 C94 C96 -64.2(8) . . . . ?
C89 C90 C94 C97 175.8(6) . . . . ?
C89 C93 C102 C103 -75.6(7) . . . . ?
C89 C93 C102 C104 40.2(9) . . . . ?
C89 C93 C102 C105 161.9(6) . . . . ?
C90 C89 C93 C92 -1.1(7) . . . . ?
C90 C89 C93 C102 159.5(6) . . . . ?
C90 C89 C93 Tm4 -70.1(4) . . . . ?
C90 C91 C92 C93 3.6(7) . . . . ?
C90 C91 C92 C98 -169.0(5) . . . . ?
C90 C91 C92 Tm4 68.6(4) . . . . ?
C91 C90 C94 C95 -105.4(8) . . . . ?
C91 C90 C94 C96 133.1(7) . . . . ?
C91 C90 C94 C97 13.1(9) . . . . ?
C91 C92 C93 C89 -1.5(7) . . . . ?
C91 C92 C93 C102 -157.6(7) . . . . ?
C91 C92 C93 Tm4 63.0(4) . . . . ?
C91 C92 C98 C99 111.2(7) . . . . ?
C91 C92 C98 C100 -5.0(8) . . . . ?
C91 C92 C98 C101 -125.7(7) . . . . ?
C92 C93 C102 C103 78.6(9) . . . . ?
C92 C93 C102 C104 -165.6(7) . . . . ?
C92 C93 C102 C105 -43.9(11) . . . . ?
C93 C89 C90 C91 3.2(7) . . . . ?
C93 C89 C90 C94 -162.5(6) . . . . ?
C93 C89 C90 Tm4 72.1(4) . . . . ?
C93 C92 C98 C99 -59.0(10) . . . . ?
C93 C92 C98 C100 -175.1(7) . . . . ?
C93 C92 C98 C101 64.1(10) . . . . ?
C94 C90 C91 C92 161.4(6) . . . . ?
C94 C90 C91 Tm4 -126.4(6) . . . . ?
C98 C92 C93 C89 169.7(7) . . . . ?
C98 C92 C93 C102 13.5(13) . . . . ?
C98 C92 C93 Tm4 -125.9(7) . . . . ?
C106 C107 C108 C109 2.4(7) . . . . ?
C106 C107 C108 C115 -172.5(5) . . . . ?
C106 C107 C108 Tm4 68.9(4) . . . . ?
C107 C106 C110 C109 1.7(6) . . . . ?
C107 C106 C110 Tm4 -67.4(4) . . . . ?
C107 C106 C111 C112 51.5(8) . . . . ?
C107 C106 C111 C113 -67.3(8) . . . . ?
C107 C106 C111 C114 175.5(6) . . . . ?
C107 C108 C109 C110 -1.3(6) . . . . ?
C107 C108 C109 C119 -167.1(6) . . . . ?
C107 C108 C109 Tm4 65.6(4) . . . . ?
C107 C108 C115 C116 7.1(8) . . . . ?
C107 C108 C115 C117 -111.5(7) . . . . ?
C107 C108 C115 C118 124.4(7) . . . . ?
C108 C109 C110 C106 -0.3(6) . . . . ?
C108 C109 C110 Tm4 68.6(4) . . . . ?
C108 C109 C119 C120 -44.4(9) . . . . ?
C108 C109 C119 C121 78.0(8) . . . . ?
C108 C109 C119 C122 -166.9(6) . . . . ?
C109 C108 C115 C116 -166.3(7) . . . . ?
C109 C108 C115 C117 75.2(9) . . . . ?
C109 C108 C115 C118 -49.0(10) . . . . ?
C110 C106 C107 C108 -2.5(7) . . . . ?
C110 C106 C107 Tm4 67.4(4) . . . . ?
C110 C106 C111 C112 -153.2(6) . . . . ?
C110 C106 C111 C113 88.0(7) . . . . ?
C110 C106 C111 C114 -29.2(8) . . . . ?
C110 C109 C119 C120 151.0(6) . . . . ?
C110 C109 C119 C121 -86.6(7) . . . . ?
C110 C109 C119 C122 28.5(8) . . . . ?
C111 C106 C107 C108 156.8(6) . . . . ?
C111 C106 C107 Tm4 -133.3(6) . . . . ?
C111 C106 C110 C109 -157.9(5) . . . . ?
C111 C106 C110 Tm4 133.0(6) . . . . ?
C115 C108 C109 C110 172.7(6) . . . . ?
C115 C108 C109 C119 6.9(12) . . . . ?
C115 C108 C109 Tm4 -120.4(7) . . . . ?
C119 C109 C110 C106 168.0(5) . . . . ?
C119 C109 C110 Tm4 -123.1(5) . . . . ?
O1 C3 O2 Tm3 160.3(4) . . . . ?
O2 C3 O1 Tm1 -154.5(4) . . . . ?
O3 C1 C2 C3 31.4(7) . . . . ?
O3 C1 C2 C4 -100.2(6) . . . . ?
O3 C1 C2 O5 150.1(5) . . . . ?
O3 C1 O4 Tm2 173.3(4) . . . . ?
O4 C1 C2 C3 -151.4(5) . . . . ?
O4 C1 C2 C4 77.0(6) . . . . ?
O4 C1 C2 O5 -32.6(6) . . . . ?
O4 C1 O3 Tm1 149.7(5) . . . . ?
O5 C2 C3 O1 -147.0(5) . . . . ?
O5 C2 C3 O2 32.5(6) . . . . ?
O5 C2 C4 C5 -130.9(6) . . . . ?
O5 C2 C4 O6 45.3(6) . . . . ?
O6 C4 C5 C6 4.3(8) . . . . ?
O6 C4 C5 C10 -175.2(5) . . . . ?
O7 C11 O8 C13 169.9(5) . . . . ?
O7 C11 O8 Tm3 54.1(4) . . . . ?
O7 C11 O9 Tm2 -16.4(6) . . . . ?
O8 C11 O7 Tm2 -158.6(4) . . . . ?
O8 C11 O7 Tm3 -51.9(4) . . . . ?
O8 C11 O9 Tm2 157.5(5) . . . . ?
O8 C13 C14 C15 0.6(8) . . . . ?
O8 C13 C14 O12 -177.1(5) . . . . ?
O9 C11 O7 Tm2 16.0(6) . . . . ?
O9 C11 O7 Tm3 122.7(6) . . . . ?
O9 C11 O8 C13 -4.7(8) . . . . ?
O9 C11 O8 Tm3 -120.5(5) . . . . ?
O10 C12 C13 C14 -172.4(5) . . . . ?
O10 C12 C13 O8 4.8(7) . . . . ?
O10 C12 O11 Tm4 -177.9(3) . . . . ?
O11 C12 C13 C14 7.9(9) . . . . ?
O11 C12 C13 O8 -174.9(5) . . . . ?
O11 C12 O10 Tm3 175.7(3) . . . . ?
O12 C14 C15 C16 -141.3(6) . . . . ?
O12 C14 C15 C20 36.2(8) . . . . ?
Tm1 C21 C22 C23 -67.2(4) . . . . ?
Tm1 C21 C25 C24 61.0(4) . . . . ?
Tm1 C21 C25 C34 -140.0(7) . . . . ?
Tm1 C21 C26 C27 -72.2(7) . . . . ?
Tm1 C21 C26 C28 171.2(4) . . . . ?
Tm1 C21 C26 C29 46.4(7) . . . . ?
Tm1 C22 C23 C24 -70.6(4) . . . . ?
Tm1 C22 C23 C30 125.5(6) . . . . ?
Tm1 C23 C24 C25 -73.8(4) . . . . ?
Tm1 C23 C30 C31 59.5(7) . . . . ?
Tm1 C23 C30 C32 178.4(4) . . . . ?
Tm1 C23 C30 C33 -62.2(7) . . . . ?
Tm1 C24 C25 C21 -65.1(4) . . . . ?
Tm1 C24 C25 C34 132.0(5) . . . . ?
Tm1 C25 C34 C35 159.6(5) . . . . ?
Tm1 C25 C34 C36 42.9(8) . . . . ?
Tm1 C25 C34 C37 -80.9(8) . . . . ?
Tm1 C38 C39 C40 67.0(4) . . . . ?
Tm1 C38 C39 C43 -122.1(5) . . . . ?
Tm1 C38 C42 C41 -68.8(4) . . . . ?
Tm1 C38 C42 C51 119.8(6) . . . . ?
Tm1 C39 C40 C41 62.3(4) . . . . ?
Tm1 C39 C40 C47 -142.1(6) . . . . ?
Tm1 C39 C43 C44 -76.0(6) . . . . ?
Tm1 C39 C43 C45 45.0(7) . . . . ?
Tm1 C39 C43 C46 168.9(4) . . . . ?
Tm1 C40 C41 C42 68.7(4) . . . . ?
Tm1 C40 C47 C48 44.3(8) . . . . ?
Tm1 C40 C47 C49 -78.2(7) . . . . ?
Tm1 C40 C47 C50 159.6(4) . . . . ?
Tm1 C41 C42 C38 69.0(4) . . . . ?
Tm1 C41 C42 C51 -119.3(6) . . . . ?
Tm1 C42 C51 C52 -28.5(7) . . . . ?
Tm1 C42 C51 C53 93.0(6) . . . . ?
Tm1 C42 C51 C54 -147.2(5) . . . . ?
Tm2 C11 O7 Tm3 106.70(13) . . . . ?
Tm2 C11 O8 C13 93.5(13) . . . . ?
Tm2 C11 O8 Tm3 -22.3(13) . . . . ?
Tm2 C55 C56 C57 -68.7(4) . . . . ?
Tm2 C55 C59 C58 67.8(4) . . . . ?
Tm2 C55 C60 C61 72.6(7) . . . . ?
Tm2 C55 C60 C62 -48.1(7) . . . . ?
Tm2 C55 C60 C63 -167.3(5) . . . . ?
Tm2 C56 C57 C58 -67.0(4) . . . . ?
Tm2 C56 C57 C64 124.0(5) . . . . ?
Tm2 C57 C58 C59 -66.3(4) . . . . ?
Tm2 C57 C58 C68 115.0(7) . . . . ?
Tm2 C57 C64 C65 -64.0(8) . . . . ?
Tm2 C57 C64 C66 56.5(8) . . . . ?
Tm2 C57 C64 C67 173.0(5) . . . . ?
Tm2 C58 C59 C55 -68.0(5) . . . . ?
Tm2 C58 C68 C69 -86.3(6) . . . . ?
Tm2 C58 C68 C70 31.1(7) . . . . ?
Tm2 C58 C68 C71 155.2(4) . . . . ?
Tm3 C11 O7 Tm2 -106.70(13) . . . . ?
Tm3 C11 O8 C13 115.8(4) . . . . ?
Tm3 C11 O9 Tm2 74.1(4) . . . . ?
Tm3 C72 C73 C74 -68.0(4) . . . . ?
Tm3 C72 C73 C77 120.6(6) . . . . ?
Tm3 C72 C76 C75 67.8(4) . . . . ?
Tm3 C72 C76 C85 -124.6(5) . . . . ?
Tm3 C73 C74 C75 -69.6(4) . . . . ?
Tm3 C73 C77 C78 151.4(5) . . . . ?
Tm3 C73 C77 C79 -89.6(6) . . . . ?
Tm3 C73 C77 C80 32.7(7) . . . . ?
Tm3 C74 C75 C76 -66.2(4) . . . . ?
Tm3 C74 C75 C81 120.0(5) . . . . ?
Tm3 C75 C76 C72 -66.3(4) . . . . ?
Tm3 C75 C76 C85 128.9(7) . . . . ?
Tm3 C75 C81 C82 -153.7(5) . . . . ?
Tm3 C75 C81 C83 88.2(6) . . . . ?
Tm3 C75 C81 C84 -29.7(8) . . . . ?
Tm3 C76 C85 C86 -174.7(4) . . . . ?
Tm3 C76 C85 C87 -59.2(7) . . . . ?
Tm3 C76 C85 C88 62.4(7) . . . . ?
Tm4 C89 C90 C91 -68.9(4) . . . . ?
Tm4 C89 C90 C94 125.5(6) . . . . ?
Tm4 C89 C93 C92 69.0(4) . . . . ?
Tm4 C89 C93 C102 -130.5(5) . . . . ?
Tm4 C90 C91 C92 -72.2(4) . . . . ?
Tm4 C90 C94 C95 154.8(5) . . . . ?
Tm4 C90 C94 C96 33.3(8) . . . . ?
Tm4 C90 C94 C97 -86.7(7) . . . . ?
Tm4 C91 C92 C93 -65.0(4) . . . . ?
Tm4 C91 C92 C98 122.4(5) . . . . ?
Tm4 C92 C93 C89 -64.5(4) . . . . ?
Tm4 C92 C93 C102 139.4(8) . . . . ?
Tm4 C92 C98 C99 -161.8(5) . . . . ?
Tm4 C92 C98 C100 82.0(7) . . . . ?
Tm4 C92 C98 C101 -38.7(8) . . . . ?
Tm4 C93 C102 C103 -163.5(5) . . . . ?
Tm4 C93 C102 C104 -47.8(9) . . . . ?
Tm4 C93 C102 C105 74.0(8) . . . . ?
Tm4 C106 C107 C108 -70.0(4) . . . . ?
Tm4 C106 C110 C109 69.1(4) . . . . ?
Tm4 C106 C111 C112 -51.4(8) . . . . ?
Tm4 C106 C111 C113 -170.2(5) . . . . ?
Tm4 C106 C111 C114 72.6(7) . . . . ?
Tm4 C107 C108 C109 -66.5(4) . . . . ?
Tm4 C107 C108 C115 118.6(5) . . . . ?
Tm4 C108 C109 C110 -66.9(4) . . . . ?
Tm4 C108 C109 C119 127.3(7) . . . . ?
Tm4 C108 C115 C116 94.8(6) . . . . ?
Tm4 C108 C115 C117 -23.8(8) . . . . ?
Tm4 C108 C115 C118 -147.9(5) . . . . ?
Tm4 C109 C110 C106 -68.9(4) . . . . ?
Tm4 C109 C119 C120 61.6(7) . . . . ?
Tm4 C109 C119 C121 -176.0(4) . . . . ?
Tm4 C109 C119 C122 -60.9(7) . . . . ?
C123 C124 C125 C126 176.5(16) . . . . ?
C124 C125 C126 C127 171.7(17) . . . . ?
